data_1561488
loop_
_publ_author_name
'Koffi, Agbelenko'
'Ade, Martin'
'Hillebrecht, Harald'

_publ_section_title
;
 Single crystal studies of binary compounds Ta/Ga -- A system with
 experimental and crystallographic peculiarities
;
_journal_name_full 'Journal of Solid State Chemistry'
_journal_page_first 88
_journal_page_last 102
_journal_paper_doi 10.1016/j.jssc.2016.03.014
_journal_volume 238
_journal_year 2016
_chemical_formula_sum 'Ga31 Ta6'
_chemical_formula_weight 3247.02
_space_group_crystal_system triclinic
_space_group_IT_number 2
_space_group_name_Hall '-P 1'
_space_group_name_H-M_alt 'P -1'
_atom_sites_solution_hydrogens .
_cell_angle_alpha 87.180(13)
_cell_angle_beta 80.833(13)
_cell_angle_gamma 85.181(12)
_cell_formula_units_Z 2
_cell_length_a 9.6967(14)
_cell_length_b 9.6979(15)
_cell_length_c 14.878(3)
_cell_measurement_reflns_used 6976
_cell_measurement_temperature 293(2)
_cell_measurement_theta_max 31.7
_cell_measurement_theta_min 2.1
_cell_volume 1375.4(4)
_computing_cell_refinement 'Software for IPDS-II, Fa. Stoe'
_computing_data_collection 'Software for IPDS-II, Fa. Stoe'
_computing_data_reduction 'Software for IPDS-II, Fa. Stoe'
_computing_molecular_graphics 'Diamond (Crystal impact, 2005)'
_computing_publication_material 'SHELXL-97_(Sheldrick, 2008)'
_computing_structure_refinement 'SHELXL-2013 (Sheldrick, 2013)'
_computing_structure_solution 'SHELXS-97 (Sheldrick, 2008)'
_diffrn_ambient_temperature 293(2)
_diffrn_measured_fraction_theta_full 0.972
_diffrn_measured_fraction_theta_max 0.996
_diffrn_measurement_details
; 
0 degree < omega < 180 degree
psi = 0, 111
delta omega 2 degree
exposure time 240s 
;
_diffrn_measurement_device '2-circle goniometer'
_diffrn_measurement_device_type 'STOE IPDS 2'
_diffrn_measurement_method 'rotation method'
_diffrn_radiation_collimation '0.5 mm diameter, multiple pinhole'
_diffrn_radiation_monochromator 'plane graphite'
_diffrn_radiation_polarisn_norm 0
_diffrn_radiation_type MoK\a
_diffrn_radiation_wavelength 0.71073
_diffrn_reflns_av_R_equivalents 0.2190
_diffrn_reflns_av_unetI/netI 0.1782
_diffrn_reflns_Laue_measured_fraction_full 0.972
_diffrn_reflns_Laue_measured_fraction_max 0.996
_diffrn_reflns_limit_h_max 11
_diffrn_reflns_limit_h_min -11
_diffrn_reflns_limit_k_max 11
_diffrn_reflns_limit_k_min -11
_diffrn_reflns_limit_l_max 17
_diffrn_reflns_limit_l_min -17
_diffrn_reflns_number 16923
_diffrn_reflns_point_group_measured_fraction_full 0.972
_diffrn_reflns_point_group_measured_fraction_max 0.996
_diffrn_reflns_theta_full 25.242
_diffrn_reflns_theta_max 24.999
_diffrn_reflns_theta_min 2.134
_diffrn_source 'sealed X-ray tube, 12 x 0.4 mm long-fine focus'
_diffrn_source_current 40
_diffrn_source_power 2.00
_diffrn_source_voltage 50
_exptl_absorpt_coefficient_mu 53.480
_exptl_absorpt_correction_T_max 0.199
_exptl_absorpt_correction_T_min 0.049
_exptl_absorpt_correction_type numerical
_exptl_absorpt_process_details 'X-Red and X-SHAPE  (Stoe & Cie, 1999)'
_exptl_crystal_colour metallic
_exptl_crystal_density_diffrn 7.840
_exptl_crystal_description rod
_exptl_crystal_F_000 2798
_exptl_crystal_size_max 0.05
_exptl_crystal_size_mid 0.02
_exptl_crystal_size_min 0.01
_refine_diff_density_max 23.486
_refine_diff_density_min -7.251
_refine_diff_density_rms 1.930
_refine_ls_extinction_coef .
_refine_ls_extinction_method none
_refine_ls_goodness_of_fit_ref 1.181
_refine_ls_hydrogen_treatment undef
_refine_ls_matrix_type full
_refine_ls_number_parameters 145
_refine_ls_number_reflns 4840
_refine_ls_number_restraints 0
_refine_ls_restrained_S_all 1.181
_refine_ls_R_factor_all 0.2674
_refine_ls_R_factor_gt 0.1649
_refine_ls_shift/su_max 0.001
_refine_ls_shift/su_mean 0.000
_refine_ls_structure_factor_coef Fsqd
_refine_ls_weighting_details 'w=1/[\s^2^(Fo^2^)+(0.2000P)^2^] where P=(Fo^2^+2Fc^2^)/3'
_refine_ls_weighting_scheme calc
_refine_ls_wR_factor_gt 0.3671
_refine_ls_wR_factor_ref 0.4276
_reflns_Friedel_coverage 0.000
_reflns_Friedel_fraction_full .
_reflns_Friedel_fraction_max .
_reflns_number_gt 2244
_reflns_number_total 4840
_reflns_threshold_expression 'I > 2\s(I)'
_cod_data_source_file Ta6Ga31_HH.cif
_cod_data_source_block Ta6Ga31-triklin
_cod_original_cell_volume 1375.5(4)
_cod_database_code 1561488
_shelx_space_group_comment
;
The symmetry employed for this shelxl refinement is uniquely defined
by the following loop, which should always be used as a source of
symmetry information in preference to the above space-group names.
They are only intended as comments.
;
_shelxl_version_number 2013-4

loop_
_space_group_symop_operation_xyz
'x, y, z'
'-x, -y, -z'

loop_
_atom_site_label
_atom_site_type_symbol
_atom_site_fract_x
_atom_site_fract_y
_atom_site_fract_z
_atom_site_U_iso_or_equiv
_atom_site_adp_type
_atom_site_occupancy
_atom_site_site_symmetry_order
_atom_site_calc_flag
_atom_site_refinement_flags_posn
_atom_site_refinement_flags_adp
_atom_site_refinement_flags_occupancy
_atom_site_disorder_assembly
_atom_site_disorder_group
Ta1 Ta 0.8488(3) 0.7977(3) 0.9705(2) 0.0034(7) Uiso 1 1 d . . . . .
Ta2 Ta 0.3270(4) 0.6808(3) 0.0927(2) 0.0054(7) Uiso 1 1 d . . . . .
Ta3 Ta 0.3923(4) 0.8031(3) 0.4304(2) 0.0062(8) Uiso 1 1 d . . . . .
Ta4 Ta 0.2651(4) 0.5569(4) 0.7542(2) 0.0149(9) Uiso 1 1 d . . . . .
Ta5 Ta 0.9128(4) 0.9242(4) 0.3105(2) 0.0115(8) Uiso 1 1 d . . . . .
Ta6 Ta 0.1996(4) 0.3360(4) 0.3773(2) 0.0131(8) Uiso 1 1 d . . . . .
Ga1 Ga 0.4708(16) 0.9301(15) 0.8201(9) 0.037(3) Uiso 1 1 d . . . . .
Ga2 Ga 0.0000 0.0000 0.0000 0.009(3) Uiso 1 2 d S . P . .
Ga3 Ga 0.0000 0.5000 0.5000 0.030(4) Uiso 1 2 d S . P . .
Ga4 Ga 0.5000 0.0000 0.5000 0.016(3) Uiso 1 2 d S . P . .
Ga5 Ga 0.5000 0.5000 0.0000 0.021(3) Uiso 1 2 d S . P . .
Ga6 Ga 0.8132(12) 0.6201(11) 0.1090(7) 0.020(2) Uiso 1 1 d . . . . .
Ga7 Ga 0.3189(11) 0.6594(10) 0.5849(6) 0.014(2) Uiso 1 1 d . . . . .
Ga8 Ga 0.5287(12) 0.5737(11) 0.1740(7) 0.017(2) Uiso 1 1 d . . . . .
Ga9 Ga 0.1182(12) 0.7852(11) 0.2082(7) 0.020(2) Uiso 1 1 d . . . . .
Ga10 Ga 0.6002(11) 0.7116(11) 0.5237(7) 0.015(2) Uiso 1 1 d . . . . .
Ga11 Ga 0.2773(11) 0.5736(11) 0.4169(7) 0.016(2) Uiso 1 1 d . . . . .
Ga12 Ga 0.2415(11) 0.5195(10) 0.2384(6) 0.013(2) Uiso 1 1 d . . . . .
Ga13 Ga 0.8792(12) 0.7796(12) 0.4640(7) 0.023(2) Uiso 1 1 d . . . . .
Ga14 Ga 0.1437(13) 0.8509(13) 0.3828(8) 0.026(3) Uiso 1 1 d . . . . .
Ga15 Ga 0.9586(11) 0.9331(11) 0.8252(7) 0.016(2) Uiso 1 1 d . . . . .
Ga16 Ga 0.0429(11) 0.6502(10) 0.8608(6) 0.0127(19) Uiso 1 1 d . . . . .
Ga17 Ga 0.3320(16) 0.6897(15) 0.9022(10) 0.040(3) Uiso 1 1 d . . . . .
Ga19 Ga 0.0450(12) 1.1338(12) 0.3576(8) 0.022(2) Uiso 1 1 d . . . . .
Ga18 Ga 0.5676(12) 0.6054(12) 0.3542(7) 0.021(2) Uiso 1 1 d . . . . .
Ga20 Ga 0.1528(13) 0.3265(12) 0.7136(8) 0.024(2) Uiso 1 1 d . . . . .
Ga21 Ga 0.7993(15) 0.9028(14) 0.1462(9) 0.033(3) Uiso 1 1 d . . . . .
Ga22 Ga 0.2199(11) 0.9363(11) 0.5523(7) 0.015(2) Uiso 1 1 d . . . . .
Ga23 Ga 0.3916(16) 0.8196(15) 0.2414(10) 0.040(3) Uiso 1 1 d . . . . .
Ga24 Ga 0.0373(12) 0.5880(11) 0.6795(7) 0.020(2) Uiso 1 1 d . . . . .
Ga25 Ga 0.2392(13) 0.8388(12) 0.7418(8) 0.025(2) Uiso 1 1 d . . . . .
Ga26 Ga 0.7408(16) 0.7741(16) 0.8075(10) 0.042(3) Uiso 1 1 d . . . . .
Ga27 Ga 0.0814(12) 0.7211(11) 0.0356(7) 0.019(2) Uiso 1 1 d . . . . .
Ga28 Ga 0.2243(12) 0.4474(11) 0.0655(7) 0.017(2) Uiso 1 1 d . . . . .
Ga29 Ga 0.6284(14) 0.8971(13) 0.3268(8) 0.030(3) Uiso 1 1 d . . . . .
Ga30 Ga 0.5197(14) 0.6778(13) 0.7169(8) 0.031(3) Uiso 1 1 d . . . . .
Ga31 Ga 0.3390(13) 0.0683(12) 0.3545(8) 0.026(3) Uiso 1 1 d . . . . .
Ga32 Ga 0.305(2) 0.956(2) 0.0475(14) 0.069(5) Uiso 1 1 d . . . . .
Ga33 Ga 0.562(2) 0.806(2) 0.0259(14) 0.068(5) Uiso 1 1 d . . . . .

loop_
_atom_type_symbol
_atom_type_description
_atom_type_scat_dispersion_real
_atom_type_scat_dispersion_imag
_atom_type_scat_source
Ga Ga 0.2307 1.6083 'International Tables Vol C Tables 4.2.6.8 and 6.1.1.4'
Ta Ta -0.7052 6.5227 'International Tables Vol C Tables 4.2.6.8 and 6.1.1.4'

loop_
_geom_angle_atom_site_label_1
_geom_angle_atom_site_label_2
_geom_angle_atom_site_label_3
_geom_angle
_geom_angle_site_symmetry_1
_geom_angle_site_symmetry_3
Ga15 Ta1 Ga6 162.5(4) . 1_556
Ga15 Ta1 Ga27 98.0(3) . 1_656
Ga6 Ta1 Ga27 66.7(3) 1_556 1_656
Ga15 Ta1 Ga2 64.9(2) . 1_666
Ga6 Ta1 Ga2 112.4(3) 1_556 1_666
Ga27 Ta1 Ga2 64.2(3) 1_656 1_666
Ga15 Ta1 Ga28 112.6(3) . 2_666
Ga6 Ta1 Ga28 64.2(3) 1_556 2_666
Ga27 Ta1 Ga28 99.5(4) 1_656 2_666
Ga2 Ta1 Ga28 162.0(3) 1_666 2_666
Ga15 Ta1 Ga16 65.6(3) . 1_655
Ga6 Ta1 Ga16 98.9(3) 1_556 1_655
Ga27 Ta1 Ga16 64.3(3) 1_656 1_655
Ga2 Ta1 Ga16 98.8(3) 1_666 1_655
Ga28 Ta1 Ga16 65.5(3) 2_666 1_655
Ga15 Ta1 Ga32 70.5(5) . 2_676
Ga6 Ta1 Ga32 126.1(5) 1_556 2_676
Ga27 Ta1 Ga32 134.7(5) 1_656 2_676
Ga2 Ta1 Ga32 71.5(5) 1_666 2_676
Ga28 Ta1 Ga32 125.6(5) 2_666 2_676
Ga16 Ta1 Ga32 134.6(5) 1_655 2_676
Ga15 Ta1 Ga33 121.9(5) . 1_556
Ga6 Ta1 Ga33 74.8(5) 1_556 1_556
Ga27 Ta1 Ga33 139.1(5) 1_656 1_556
Ga2 Ta1 Ga33 122.5(5) 1_666 1_556
Ga28 Ta1 Ga33 74.6(5) 2_666 1_556
Ga16 Ta1 Ga33 137.8(5) 1_655 1_556
Ga32 Ta1 Ga33 61.8(6) 2_676 1_556
Ga15 Ta1 Ga21 124.3(4) . 1_556
Ga6 Ta1 Ga21 62.3(4) 1_556 1_556
Ga27 Ta1 Ga21 76.4(4) 1_656 1_556
Ga2 Ta1 Ga21 63.2(3) 1_666 1_556
Ga28 Ta1 Ga21 123.0(4) 2_666 1_556
Ga16 Ta1 Ga21 140.7(4) 1_655 1_556
Ga32 Ta1 Ga21 75.5(5) 2_676 1_556
Ga33 Ta1 Ga21 73.8(5) 1_556 1_556
Ga15 Ta1 Ga26 61.4(4) . .
Ga6 Ta1 Ga26 123.9(4) 1_556 .
Ga27 Ta1 Ga26 137.6(4) 1_656 .
Ga2 Ta1 Ga26 123.8(3) 1_666 .
Ga28 Ta1 Ga26 62.3(4) 2_666 .
Ga16 Ta1 Ga26 73.4(4) 1_655 .
Ga32 Ta1 Ga26 76.3(6) 2_676 .
Ga33 Ta1 Ga26 76.2(5) 1_556 .
Ga21 Ta1 Ga26 145.9(4) 1_556 .
Ga8 Ta2 Ga9 111.5(4) . .
Ga8 Ta2 Ga5 64.9(3) . .
Ga9 Ta2 Ga5 160.7(3) . .
Ga8 Ta2 Ga28 96.8(4) . .
Ga9 Ta2 Ga28 98.6(4) . .
Ga5 Ta2 Ga28 64.1(3) . .
Ga8 Ta2 Ga27 161.6(4) . .
Ga9 Ta2 Ga27 63.3(3) . .
Ga5 Ta2 Ga27 113.6(3) . .
Ga28 Ta2 Ga27 67.8(3) . .
Ga8 Ta2 Ga12 66.5(3) . .
Ga9 Ta2 Ga12 63.9(3) . .
Ga5 Ta2 Ga12 98.7(2) . .
Ga28 Ta2 Ga12 62.1(3) . .
Ga27 Ta2 Ga12 96.5(3) . .
Ga8 Ta2 Ga33 71.1(5) . .
Ga9 Ta2 Ga33 125.7(5) . .
Ga5 Ta2 Ga33 72.3(5) . .
Ga28 Ta2 Ga33 135.6(5) . .
Ga27 Ta2 Ga33 126.8(5) . .
Ga12 Ta2 Ga33 136.1(5) . .
Ga8 Ta2 Ga32 120.9(5) . .
Ga9 Ta2 Ga32 74.9(5) . .
Ga5 Ta2 Ga32 123.9(5) . .
Ga28 Ta2 Ga32 141.7(5) . .
Ga27 Ta2 Ga32 76.0(5) . .
Ga12 Ta2 Ga32 136.4(5) . .
Ga33 Ta2 Ga32 61.2(6) . .
Ga8 Ta2 Ga23 61.7(4) . .
Ga9 Ta2 Ga23 62.5(4) . .
Ga5 Ta2 Ga23 123.7(3) . .
Ga28 Ta2 Ga23 137.5(4) . .
Ga27 Ta2 Ga23 122.7(4) . .
Ga12 Ta2 Ga23 75.5(4) . .
Ga33 Ta2 Ga23 75.1(6) . .
Ga32 Ta2 Ga23 73.4(5) . .
Ga8 Ta2 Ga17 124.6(4) . 1_554
Ga9 Ta2 Ga17 123.8(4) . 1_554
Ga5 Ta2 Ga17 63.2(3) . 1_554
Ga28 Ta2 Ga17 77.1(4) . 1_554
Ga27 Ta2 Ga17 63.6(4) . 1_554
Ga12 Ta2 Ga17 139.2(4) . 1_554
Ga33 Ta2 Ga17 76.0(5) . 1_554
Ga32 Ta2 Ga17 76.0(5) . 1_554
Ga23 Ta2 Ga17 145.3(4) . 1_554
Ga22 Ta3 Ga4 66.1(2) . 1_565
Ga22 Ta3 Ga11 104.4(3) . .
Ga4 Ta3 Ga11 160.7(2) 1_565 .
Ga22 Ta3 Ga14 68.3(4) . .
Ga4 Ta3 Ga14 118.9(3) 1_565 .
Ga11 Ta3 Ga14 68.6(4) . .
Ga22 Ta3 Ga18 160.1(3) . .
Ga4 Ta3 Ga18 116.8(3) 1_565 .
Ga11 Ta3 Ga18 66.3(4) . .
Ga14 Ta3 Ga18 120.0(4) . .
Ga22 Ta3 Ga7 65.2(3) . .
Ga4 Ta3 Ga7 97.1(2) 1_565 .
Ga11 Ta3 Ga7 63.6(3) . .
Ga14 Ta3 Ga7 98.3(4) . .
Ga18 Ta3 Ga7 95.1(3) . .
Ga22 Ta3 Ga10 101.9(3) . .
Ga4 Ta3 Ga10 66.8(2) 1_565 .
Ga11 Ta3 Ga10 100.7(3) . .
Ga14 Ta3 Ga10 161.8(3) . .
Ga18 Ta3 Ga10 64.6(3) . .
Ga7 Ta3 Ga10 63.5(3) . .
Ga22 Ta3 Ga29 127.1(4) . .
Ga4 Ta3 Ga29 64.9(3) 1_565 .
Ga11 Ta3 Ga29 128.3(4) . .
Ga14 Ta3 Ga29 122.2(4) . .
Ga18 Ta3 Ga29 66.1(4) . .
Ga7 Ta3 Ga29 139.4(4) . .
Ga10 Ta3 Ga29 76.0(3) . .
Ga22 Ta3 Ga31 73.7(3) . 1_565
Ga4 Ta3 Ga31 64.7(3) 1_565 1_565
Ga11 Ta3 Ga31 130.7(4) . 1_565
Ga14 Ta3 Ga31 65.2(4) . 1_565
Ga18 Ta3 Ga31 126.0(4) . 1_565
Ga7 Ta3 Ga31 138.8(4) . 1_565
Ga10 Ta3 Ga31 128.3(4) . 1_565
Ga29 Ta3 Ga31 68.4(4) . 1_565
Ga22 Ta3 Ga23 126.6(4) . .
Ga4 Ta3 Ga23 117.2(3) 1_565 .
Ga11 Ta3 Ga23 82.1(4) . .
Ga14 Ta3 Ga23 65.4(4) . .
Ga18 Ta3 Ga23 71.1(4) . .
Ga7 Ta3 Ga23 145.6(4) . .
Ga10 Ta3 Ga23 129.4(4) . .
Ga29 Ta3 Ga23 64.4(4) . .
Ga31 Ta3 Ga23 64.0(4) 1_565 .
Ga18 Ta4 Ga16 160.1(4) 2_666 .
Ga18 Ta4 Ga24 103.6(4) 2_666 .
Ga16 Ta4 Ga24 65.2(3) . .
Ga18 Ta4 Ga8 65.1(4) 2_666 2_666
Ga16 Ta4 Ga8 119.1(3) . 2_666
Ga24 Ta4 Ga8 157.8(4) . 2_666
Ga18 Ta4 Ga7 66.4(3) 2_666 .
Ga16 Ta4 Ga7 119.6(3) . .
Ga24 Ta4 Ga7 69.0(3) . .
Ga8 Ta4 Ga7 118.4(3) 2_666 .
Ga18 Ta4 Ga6 100.5(4) 2_666 2_666
Ga16 Ta4 Ga6 67.5(3) . 2_666
Ga24 Ta4 Ga6 100.5(4) . 2_666
Ga8 Ta4 Ga6 65.1(3) 2_666 2_666
Ga7 Ta4 Ga6 159.3(4) . 2_666
Ga18 Ta4 Ga20 65.4(4) 2_666 .
Ga16 Ta4 Ga20 94.7(4) . .
Ga24 Ta4 Ga20 62.1(4) . .
Ga8 Ta4 Ga20 95.8(4) 2_666 .
Ga7 Ta4 Ga20 96.6(3) . .
Ga6 Ta4 Ga20 62.8(3) 2_666 .
Ga18 Ta4 Ga25 126.5(4) 2_666 .
Ga16 Ta4 Ga25 70.0(3) . .
Ga24 Ta4 Ga25 81.7(4) . .
Ga8 Ta4 Ga25 120.5(4) 2_666 .
Ga7 Ta4 Ga25 66.4(3) . .
Ga6 Ta4 Ga25 131.4(4) 2_666 .
Ga20 Ta4 Ga25 143.7(4) . .
Ga18 Ta4 Ga30 73.4(4) 2_666 .
Ga16 Ta4 Ga30 126.4(4) . .
Ga24 Ta4 Ga30 132.8(4) . .
Ga8 Ta4 Ga30 64.6(4) 2_666 .
Ga7 Ta4 Ga30 66.9(3) . .
Ga6 Ta4 Ga30 126.7(4) 2_666 .
Ga20 Ta4 Ga30 138.8(4) . .
Ga25 Ta4 Ga30 65.9(4) . .
Ga18 Ta4 Ga17 126.6(4) 2_666 .
Ga16 Ta4 Ga17 68.2(4) . .
Ga24 Ta4 Ga17 129.4(4) . .
Ga8 Ta4 Ga17 66.6(4) 2_666 .
Ga7 Ta4 Ga17 122.2(4) . .
Ga6 Ta4 Ga17 78.4(4) 2_666 .
Ga20 Ta4 Ga17 141.2(4) . .
Ga25 Ta4 Ga17 64.7(4) . .
Ga30 Ta4 Ga17 66.4(4) . .
Ga15 Ta5 Ga22 116.6(4) 2_776 2_676
Ga15 Ta5 Ga13 158.0(4) 2_776 .
Ga22 Ta5 Ga13 66.3(4) 2_676 .
Ga15 Ta5 Ga20 120.1(4) 2_776 2_666
Ga22 Ta5 Ga20 120.0(4) 2_676 2_666
Ga13 Ta5 Ga20 68.7(4) . 2_666
Ga15 Ta5 Ga9 65.2(3) 2_776 1_655
Ga22 Ta5 Ga9 159.3(3) 2_676 1_655
Ga13 Ta5 Ga9 104.1(4) . 1_655
Ga20 Ta5 Ga9 69.0(4) 2_666 1_655
Ga15 Ta5 Ga14 94.5(4) 2_776 1_655
Ga22 Ta5 Ga14 96.7(4) 2_676 1_655
Ga13 Ta5 Ga14 63.7(4) . 1_655
Ga20 Ta5 Ga14 97.0(4) 2_666 1_655
Ga9 Ta5 Ga14 62.8(4) 1_655 1_655
Ga15 Ta5 Ga19 65.0(3) 2_776 1_655
Ga22 Ta5 Ga19 64.7(4) 2_676 1_655
Ga13 Ta5 Ga19 100.5(4) . 1_655
Ga20 Ta5 Ga19 161.7(4) 2_666 1_655
Ga9 Ta5 Ga19 101.1(4) 1_655 1_655
Ga14 Ta5 Ga19 64.7(4) 1_655 1_655
Ga15 Ta5 Ga29 120.7(4) 2_776 .
Ga22 Ta5 Ga29 70.1(4) 2_676 .
Ga13 Ta5 Ga29 81.3(4) . .
Ga20 Ta5 Ga29 65.6(4) 2_666 .
Ga9 Ta5 Ga29 128.3(4) 1_655 .
Ga14 Ta5 Ga29 144.8(4) 1_655 .
Ga19 Ta5 Ga29 129.0(4) 1_655 .
Ga15 Ta5 Ga25 65.2(3) 2_776 2_676
Ga22 Ta5 Ga25 66.7(3) 2_676 2_676
Ga13 Ta5 Ga25 129.4(4) . 2_676
Ga20 Ta5 Ga25 123.2(4) 2_666 2_676
Ga9 Ta5 Ga25 126.4(3) 1_655 2_676
Ga14 Ta5 Ga25 139.7(4) 1_655 2_676
Ga19 Ta5 Ga25 75.1(4) 1_655 2_676
Ga29 Ta5 Ga25 66.2(4) . 2_676
Ga15 Ta5 Ga21 67.5(4) 2_776 .
Ga22 Ta5 Ga21 122.4(4) 2_676 .
Ga13 Ta5 Ga21 131.3(4) . .
Ga20 Ta5 Ga21 67.0(4) 2_666 .
Ga9 Ta5 Ga21 78.0(4) 1_655 .
Ga14 Ta5 Ga21 140.8(4) 1_655 .
Ga19 Ta5 Ga21 127.3(4) 1_655 .
Ga29 Ta5 Ga21 62.7(4) . .
Ga25 Ta5 Ga21 65.4(4) 2_676 .
Ga13 Ta6 Ga11 103.2(4) 2_666 .
Ga13 Ta6 Ga24 103.0(4) 2_666 2_566
Ga11 Ta6 Ga24 101.2(4) . 2_566
Ga13 Ta6 Ga10 65.9(3) 2_666 2_666
Ga11 Ta6 Ga10 71.8(3) . 2_666
Ga24 Ta6 Ga10 164.0(4) 2_566 2_666
Ga13 Ta6 Ga19 71.3(4) 2_666 1_545
Ga11 Ta6 Ga19 162.2(4) . 1_545
Ga24 Ta6 Ga19 64.8(3) 2_566 1_545
Ga10 Ta6 Ga19 118.5(3) 2_666 1_545
Ga13 Ta6 Ga12 163.2(4) 2_666 .
Ga11 Ta6 Ga12 64.5(3) . .
Ga24 Ta6 Ga12 70.2(3) 2_566 .
Ga10 Ta6 Ga12 117.0(3) 2_666 .
Ga19 Ta6 Ga12 116.7(3) 1_545 .
Ga13 Ta6 Ga31 79.1(4) 2_666 .
Ga11 Ta6 Ga31 133.6(4) . .
Ga24 Ta6 Ga31 123.8(4) 2_566 .
Ga10 Ta6 Ga31 67.1(3) 2_666 .
Ga19 Ta6 Ga31 63.1(4) 1_545 .
Ga12 Ta6 Ga31 117.5(3) . .
Ga13 Ta6 Ga30 124.9(4) 2_666 2_666
Ga11 Ta6 Ga30 79.5(4) . 2_666
Ga24 Ta6 Ga30 130.9(4) 2_566 2_666
Ga10 Ta6 Ga30 63.0(3) 2_666 2_666
Ga19 Ta6 Ga30 117.9(4) 1_545 2_666
Ga12 Ta6 Ga30 66.2(3) . 2_666
Ga31 Ta6 Ga30 63.3(4) . 2_666
Ga13 Ta6 Ga3 64.4(3) 2_666 .
Ga11 Ta6 Ga3 63.9(3) . .
Ga24 Ta6 Ga3 64.4(3) 2_566 .
Ga10 Ta6 Ga3 99.8(3) 2_666 .
Ga19 Ta6 Ga3 99.0(3) 1_545 .
Ga12 Ta6 Ga3 99.1(3) . .
Ga31 Ta6 Ga3 143.2(3) . .
Ga30 Ta6 Ga3 143.1(3) 2_666 .
Ga13 Ta6 Ga26 132.2(4) 2_666 2_666
Ga11 Ta6 Ga26 123.3(4) . 2_666
Ga24 Ta6 Ga26 80.1(4) 2_566 2_666
Ga10 Ta6 Ga26 115.8(4) 2_666 2_666
Ga19 Ta6 Ga26 67.3(4) 1_545 2_666
Ga12 Ta6 Ga26 63.0(4) . 2_666
Ga31 Ta6 Ga26 61.6(4) . 2_666
Ga30 Ta6 Ga26 60.9(4) 2_666 2_666
Ga3 Ta6 Ga26 144.3(3) . 2_666
Ga26 Ga1 Ga23 90.1(6) . 2_676
Ga26 Ga1 Ga25 122.7(7) . .
Ga23 Ga1 Ga25 123.4(6) 2_676 .
Ga26 Ga1 Ga17 90.6(6) . .
Ga23 Ga1 Ga17 173.7(7) 2_676 .
Ga25 Ga1 Ga17 61.0(5) . .
Ga26 Ga1 Ga30 60.8(5) . .
Ga23 Ga1 Ga30 122.4(6) 2_676 .
Ga25 Ga1 Ga30 62.0(5) . .
Ga17 Ga1 Ga30 63.2(5) . .
Ga26 Ga1 Ga29 125.2(6) . 2_676
Ga23 Ga1 Ga29 61.0(5) 2_676 2_676
Ga25 Ga1 Ga29 62.4(4) . 2_676
Ga17 Ga1 Ga29 123.1(7) . 2_676
Ga30 Ga1 Ga29 94.9(5) . 2_676
Ga26 Ga1 Ga31 61.0(5) . 2_666
Ga23 Ga1 Ga31 61.1(5) 2_676 2_666
Ga25 Ga1 Ga31 93.8(5) . 2_666
Ga17 Ga1 Ga31 124.5(7) . 2_666
Ga30 Ga1 Ga31 61.3(5) . 2_666
Ga29 Ga1 Ga31 64.2(4) 2_676 2_666
Ga26 Ga1 Ga21 173.5(7) . 2_676
Ga23 Ga1 Ga21 89.3(6) 2_676 2_676
Ga25 Ga1 Ga21 62.6(5) . 2_676
Ga17 Ga1 Ga21 89.3(6) . 2_676
Ga30 Ga1 Ga21 124.5(6) . 2_676
Ga29 Ga1 Ga21 59.7(5) 2_676 2_676
Ga31 Ga1 Ga21 123.9(6) 2_666 2_676
Ga26 Ga1 Ga32 65.0(6) . 2_676
Ga23 Ga1 Ga32 62.3(5) 2_676 2_676
Ga25 Ga1 Ga32 168.3(7) . 2_676
Ga17 Ga1 Ga32 112.4(6) . 2_676
Ga30 Ga1 Ga32 125.4(7) . 2_676
Ga29 Ga1 Ga32 122.1(6) 2_676 2_676
Ga31 Ga1 Ga32 97.9(6) 2_666 2_676
Ga21 Ga1 Ga32 109.1(6) 2_676 2_676
Ga26 Ga1 Ga33 65.0(5) . 1_556
Ga23 Ga1 Ga33 110.8(6) 2_676 1_556
Ga25 Ga1 Ga33 124.3(6) . 1_556
Ga17 Ga1 Ga33 64.0(5) . 1_556
Ga30 Ga1 Ga33 100.5(6) . 1_556
Ga29 Ga1 Ga33 164.6(7) 2_676 1_556
Ga31 Ga1 Ga33 125.1(6) 2_666 1_556
Ga21 Ga1 Ga33 109.2(6) 2_676 1_556
Ga32 Ga1 Ga33 48.4(5) 2_676 1_556
Ga26 Ga1 Ga33 112.0(7) . 2_676
Ga23 Ga1 Ga33 62.9(5) 2_676 2_676
Ga25 Ga1 Ga33 124.2(7) . 2_676
Ga17 Ga1 Ga33 111.0(6) . 2_676
Ga30 Ga1 Ga33 169.5(6) . 2_676
Ga29 Ga1 Ga33 95.6(6) 2_676 2_676
Ga31 Ga1 Ga33 123.4(6) 2_666 2_676
Ga21 Ga1 Ga33 62.2(5) 2_676 2_676
Ga32 Ga1 Ga33 47.0(6) 2_676 2_676
Ga33 Ga1 Ga33 69.1(6) 1_556 2_676
Ta1 Ga2 Ta1 180.00(15) 2_666 1_444
Ta1 Ga2 Ga27 57.7(2) 2_666 2_565
Ta1 Ga2 Ga27 122.3(2) 1_444 2_565
Ta1 Ga2 Ga27 122.3(2) 2_666 1_545
Ta1 Ga2 Ga27 57.7(2) 1_444 1_545
Ga27 Ga2 Ga27 180.0(6) 2_565 1_545
Ta1 Ga2 Ga15 123.1(2) 2_666 1_444
Ta1 Ga2 Ga15 56.9(2) 1_444 1_444
Ga27 Ga2 Ga15 90.6(3) 2_565 1_444
Ga27 Ga2 Ga15 89.4(3) 1_545 1_444
Ta1 Ga2 Ga15 56.9(2) 2_666 2_666
Ta1 Ga2 Ga15 123.1(2) 1_444 2_666
Ga27 Ga2 Ga15 89.4(3) 2_565 2_666
Ga27 Ga2 Ga15 90.6(3) 1_545 2_666
Ga15 Ga2 Ga15 180.00(11) 1_444 2_666
Ta1 Ga2 Ga21 118.7(3) 2_666 1_445
Ta1 Ga2 Ga21 61.3(3) 1_444 1_445
Ga27 Ga2 Ga21 107.0(4) 2_565 1_445
Ga27 Ga2 Ga21 73.0(4) 1_545 1_445
Ga15 Ga2 Ga21 115.1(4) 1_444 1_445
Ga15 Ga2 Ga21 64.9(4) 2_666 1_445
Ta1 Ga2 Ga21 61.3(3) 2_666 2_665
Ta1 Ga2 Ga21 118.7(3) 1_444 2_665
Ga27 Ga2 Ga21 73.0(4) 2_565 2_665
Ga27 Ga2 Ga21 107.0(4) 1_545 2_665
Ga15 Ga2 Ga21 64.9(4) 1_444 2_665
Ga15 Ga2 Ga21 115.1(4) 2_666 2_665
Ga21 Ga2 Ga21 180.0(8) 1_445 2_665
Ta1 Ga2 Ga32 124.3(4) 2_666 2_565
Ta1 Ga2 Ga32 55.7(4) 1_444 2_565
Ga27 Ga2 Ga32 67.2(4) 2_565 2_565
Ga27 Ga2 Ga32 112.8(4) 1_545 2_565
Ga15 Ga2 Ga32 62.1(5) 1_444 2_565
Ga15 Ga2 Ga32 117.9(5) 2_666 2_565
Ga21 Ga2 Ga32 68.7(4) 1_445 2_565
Ga21 Ga2 Ga32 111.3(4) 2_665 2_565
Ta1 Ga2 Ga32 55.7(4) 2_666 1_545
Ta1 Ga2 Ga32 124.3(4) 1_444 1_545
Ga27 Ga2 Ga32 112.8(4) 2_565 1_545
Ga27 Ga2 Ga32 67.2(4) 1_545 1_545
Ga15 Ga2 Ga32 117.9(5) 1_444 1_545
Ga15 Ga2 Ga32 62.1(5) 2_666 1_545
Ga21 Ga2 Ga32 111.3(4) 1_445 1_545
Ga21 Ga2 Ga32 68.7(4) 2_665 1_545
Ga32 Ga2 Ga32 180.0(10) 2_565 1_545
Ta6 Ga3 Ta6 180.0 2_566 .
Ta6 Ga3 Ga11 126.4(2) 2_566 .
Ta6 Ga3 Ga11 53.6(2) . .
Ta6 Ga3 Ga11 53.6(2) 2_566 2_566
Ta6 Ga3 Ga11 126.4(2) . 2_566
Ga11 Ga3 Ga11 180.0 . 2_566
Ta6 Ga3 Ga13 126.8(2) 2_566 2_666
Ta6 Ga3 Ga13 53.2(2) . 2_666
Ga11 Ga3 Ga13 88.7(3) . 2_666
Ga11 Ga3 Ga13 91.3(3) 2_566 2_666
Ta6 Ga3 Ga13 53.2(2) 2_566 1_455
Ta6 Ga3 Ga13 126.8(2) . 1_455
Ga11 Ga3 Ga13 91.3(3) . 1_455
Ga11 Ga3 Ga13 88.7(3) 2_566 1_455
Ga13 Ga3 Ga13 180.0(4) 2_666 1_455
Ta6 Ga3 Ga24 53.4(2) 2_566 .
Ta6 Ga3 Ga24 126.6(2) . .
Ga11 Ga3 Ga24 92.6(3) . .
Ga11 Ga3 Ga24 87.4(3) 2_566 .
Ga13 Ga3 Ga24 91.8(3) 2_666 .
Ga13 Ga3 Ga24 88.2(3) 1_455 .
Ta6 Ga3 Ga24 126.6(2) 2_566 2_566
Ta6 Ga3 Ga24 53.4(2) . 2_566
Ga11 Ga3 Ga24 87.4(3) . 2_566
Ga11 Ga3 Ga24 92.6(3) 2_566 2_566
Ga13 Ga3 Ga24 88.2(3) 2_666 2_566
Ga13 Ga3 Ga24 91.8(3) 1_455 2_566
Ga24 Ga3 Ga24 180.0 . 2_566
Ta3 Ga4 Ta3 180.00(9) 2_666 1_545
Ta3 Ga4 Ga22 56.9(2) 2_666 2_666
Ta3 Ga4 Ga22 123.1(2) 1_545 2_666
Ta3 Ga4 Ga22 123.1(2) 2_666 1_545
Ta3 Ga4 Ga22 56.9(2) 1_545 1_545
Ga22 Ga4 Ga22 180.0 2_666 1_545
Ta3 Ga4 Ga29 60.3(3) 2_666 2_666
Ta3 Ga4 Ga29 119.7(3) 1_545 2_666
Ga22 Ga4 Ga29 114.2(3) 2_666 2_666
Ga22 Ga4 Ga29 65.8(3) 1_545 2_666
Ta3 Ga4 Ga29 119.7(3) 2_666 1_545
Ta3 Ga4 Ga29 60.3(3) 1_545 1_545
Ga22 Ga4 Ga29 65.8(3) 2_666 1_545
Ga22 Ga4 Ga29 114.2(3) 1_545 1_545
Ga29 Ga4 Ga29 180.0(3) 2_666 1_545
Ta3 Ga4 Ga31 118.7(3) 2_666 .
Ta3 Ga4 Ga31 61.3(3) 1_545 .
Ga22 Ga4 Ga31 111.0(3) 2_666 .
Ga22 Ga4 Ga31 69.0(3) 1_545 .
Ga29 Ga4 Ga31 114.3(4) 2_666 .
Ga29 Ga4 Ga31 65.7(4) 1_545 .
Ta3 Ga4 Ga31 61.3(3) 2_666 2_656
Ta3 Ga4 Ga31 118.7(3) 1_545 2_656
Ga22 Ga4 Ga31 69.0(3) 2_666 2_656
Ga22 Ga4 Ga31 111.0(3) 1_545 2_656
Ga29 Ga4 Ga31 65.7(4) 2_666 2_656
Ga29 Ga4 Ga31 114.3(4) 1_545 2_656
Ga31 Ga4 Ga31 180.0(5) . 2_656
Ta3 Ga4 Ga10 121.6(2) 2_666 1_545
Ta3 Ga4 Ga10 58.4(2) 1_545 1_545
Ga22 Ga4 Ga10 88.6(3) 2_666 1_545
Ga22 Ga4 Ga10 91.4(3) 1_545 1_545
Ga29 Ga4 Ga10 109.1(3) 2_666 1_545
Ga29 Ga4 Ga10 70.9(3) 1_545 1_545
Ga31 Ga4 Ga10 117.1(3) . 1_545
Ga31 Ga4 Ga10 62.9(3) 2_656 1_545
Ta3 Ga4 Ga10 58.4(2) 2_666 2_666
Ta3 Ga4 Ga10 121.6(2) 1_545 2_666
Ga22 Ga4 Ga10 91.4(3) 2_666 2_666
Ga22 Ga4 Ga10 88.6(3) 1_545 2_666
Ga29 Ga4 Ga10 70.9(3) 2_666 2_666
Ga29 Ga4 Ga10 109.1(3) 1_545 2_666
Ga31 Ga4 Ga10 62.9(3) . 2_666
Ga31 Ga4 Ga10 117.1(3) 2_656 2_666
Ga10 Ga4 Ga10 180.0 1_545 2_666
Ta2 Ga5 Ta2 180.0 . 2_665
Ta2 Ga5 Ga28 58.2(2) . .
Ta2 Ga5 Ga28 121.8(2) 2_665 .
Ta2 Ga5 Ga28 121.8(2) . 2_665
Ta2 Ga5 Ga28 58.2(2) 2_665 2_665
Ga28 Ga5 Ga28 180.0 . 2_665
Ta2 Ga5 Ga8 57.1(2) . .
Ta2 Ga5 Ga8 122.9(2) 2_665 .
Ga28 Ga5 Ga8 88.9(3) . .
Ga28 Ga5 Ga8 91.1(3) 2_665 .
Ta2 Ga5 Ga8 122.9(2) . 2_665
Ta2 Ga5 Ga8 57.1(2) 2_665 2_665
Ga28 Ga5 Ga8 91.1(3) . 2_665
Ga28 Ga5 Ga8 88.9(3) 2_665 2_665
Ga8 Ga5 Ga8 180.0 . 2_665
Ta2 Ga5 Ga17 117.9(3) . 2_666
Ta2 Ga5 Ga17 62.1(3) 2_665 2_666
Ga28 Ga5 Ga17 105.7(4) . 2_666
Ga28 Ga5 Ga17 74.3(4) 2_665 2_666
Ga8 Ga5 Ga17 63.7(4) . 2_666
Ga8 Ga5 Ga17 116.3(4) 2_665 2_666
Ta2 Ga5 Ga17 62.1(3) . 1_554
Ta2 Ga5 Ga17 117.9(3) 2_665 1_554
Ga28 Ga5 Ga17 74.3(4) . 1_554
Ga28 Ga5 Ga17 105.7(4) 2_665 1_554
Ga8 Ga5 Ga17 116.3(4) . 1_554
Ga8 Ga5 Ga17 63.7(4) 2_665 1_554
Ga17 Ga5 Ga17 180.0 2_666 1_554
Ta2 Ga5 Ga33 55.2(4) . .
Ta2 Ga5 Ga33 124.8(4) 2_665 .
Ga28 Ga5 Ga33 112.9(5) . .
Ga28 Ga5 Ga33 67.1(5) 2_665 .
Ga8 Ga5 Ga33 62.3(4) . .
Ga8 Ga5 Ga33 117.7(4) 2_665 .
Ga17 Ga5 Ga33 110.9(5) 2_666 .
Ga17 Ga5 Ga33 69.1(5) 1_554 .
Ta2 Ga5 Ga33 124.8(4) . 2_665
Ta2 Ga5 Ga33 55.2(4) 2_665 2_665
Ga28 Ga5 Ga33 67.1(5) . 2_665
Ga28 Ga5 Ga33 112.9(5) 2_665 2_665
Ga8 Ga5 Ga33 117.7(4) . 2_665
Ga8 Ga5 Ga33 62.3(4) 2_665 2_665
Ga17 Ga5 Ga33 69.1(5) 2_666 2_665
Ga17 Ga5 Ga33 110.9(5) 1_554 2_665
Ga33 Ga5 Ga33 180.0 . 2_665
Ta1 Ga6 Ta4 170.9(5) 1_554 2_666
Ta1 Ga6 Ga20 124.7(5) 1_554 2_666
Ta4 Ga6 Ga20 59.4(3) 2_666 2_666
Ta1 Ga6 Ga28 58.3(3) 1_554 2_665
Ta4 Ga6 Ga28 117.6(5) 2_666 2_665
Ga20 Ga6 Ga28 177.0(5) 2_666 2_665
Ta1 Ga6 Ga21 62.2(3) 1_554 .
Ta4 Ga6 Ga21 118.1(5) 2_666 .
Ga20 Ga6 Ga21 65.5(4) 2_666 .
Ga28 Ga6 Ga21 117.3(5) 2_665 .
Ta1 Ga6 Ga8 114.2(4) 1_554 .
Ta4 Ga6 Ga8 56.8(3) 2_666 .
Ga20 Ga6 Ga8 89.0(4) 2_666 .
Ga28 Ga6 Ga8 89.6(4) 2_665 .
Ga21 Ga6 Ga8 97.9(5) . .
Ta1 Ga6 Ga27 56.9(3) 1_554 1_655
Ta4 Ga6 Ga27 132.2(5) 2_666 1_655
Ga20 Ga6 Ga27 91.7(5) 2_666 1_655
Ga28 Ga6 Ga27 90.2(4) 2_665 1_655
Ga21 Ga6 Ga27 72.4(4) . 1_655
Ga8 Ga6 Ga27 168.9(5) . 1_655
Ta1 Ga6 Ga16 130.6(5) 1_554 2_666
Ta4 Ga6 Ga16 55.2(3) 2_666 2_666
Ga20 Ga6 Ga16 86.0(4) 2_666 2_666
Ga28 Ga6 Ga16 91.7(4) 2_665 2_666
Ga21 Ga6 Ga16 144.5(5) . 2_666
Ga8 Ga6 Ga16 102.5(4) . 2_666
Ga27 Ga6 Ga16 88.5(4) 1_655 2_666
Ta1 Ga6 Ga33 54.7(4) 1_554 .
Ta4 Ga6 Ga33 116.5(5) 2_666 .
Ga20 Ga6 Ga33 116.5(6) 2_666 .
Ga28 Ga6 Ga33 64.9(5) 2_665 .
Ga21 Ga6 Ga33 66.3(5) . .
Ga8 Ga6 Ga33 59.9(5) . .
Ga27 Ga6 Ga33 110.2(5) 1_655 .
Ga16 Ga6 Ga33 149.1(6) 2_666 .
Ta1 Ga6 Ga17 122.7(4) 1_554 2_666
Ta4 Ga6 Ga17 52.6(3) 2_666 2_666
Ga20 Ga6 Ga17 112.0(4) 2_666 2_666
Ga28 Ga6 Ga17 65.1(4) 2_665 2_666
Ga21 Ga6 Ga17 153.3(6) . 2_666
Ga8 Ga6 Ga17 55.5(4) . 2_666
Ga27 Ga6 Ga17 133.7(5) 1_655 2_666
Ga16 Ga6 Ga17 56.0(4) 2_666 2_666
Ga33 Ga6 Ga17 94.5(5) . 2_666
Ta4 Ga7 Ta3 168.6(5) . .
Ta4 Ga7 Ga11 134.2(4) . .
Ta3 Ga7 Ga11 57.2(3) . .
Ta4 Ga7 Ga10 115.3(4) . .
Ta3 Ga7 Ga10 58.9(3) . .
Ga11 Ga7 Ga10 93.7(4) . .
Ta4 Ga7 Ga22 117.2(4) . .
Ta3 Ga7 Ga22 56.1(3) . .
Ga11 Ga7 Ga22 94.1(4) . .
Ga10 Ga7 Ga22 93.2(4) . .
Ta4 Ga7 Ga18 55.7(3) . 2_666
Ta3 Ga7 Ga18 129.5(5) . 2_666
Ga11 Ga7 Ga18 95.6(4) . 2_666
Ga10 Ga7 Ga18 85.0(4) . 2_666
Ga22 Ga7 Ga18 170.2(5) . 2_666
Ta4 Ga7 Ga25 58.0(3) . .
Ta3 Ga7 Ga25 112.3(4) . .
Ga11 Ga7 Ga25 150.8(5) . .
Ga10 Ga7 Ga25 103.1(5) . .
Ga22 Ga7 Ga25 61.7(4) . .
Ga18 Ga7 Ga25 109.3(4) 2_666 .
Ta4 Ga7 Ga24 54.9(3) . .
Ta3 Ga7 Ga24 130.7(4) . .
Ga11 Ga7 Ga24 94.2(4) . .
Ga10 Ga7 Ga24 170.3(5) . .
Ga22 Ga7 Ga24 91.9(4) . .
Ga18 Ga7 Ga24 88.6(4) 2_666 .
Ga25 Ga7 Ga24 72.2(4) . .
Ta4 Ga7 Ga30 58.7(3) . .
Ta3 Ga7 Ga30 112.2(4) . .
Ga11 Ga7 Ga30 147.2(5) . .
Ga10 Ga7 Ga30 59.0(4) . .
Ga22 Ga7 Ga30 104.5(5) . .
Ga18 Ga7 Ga30 66.4(4) 2_666 .
Ga25 Ga7 Ga30 60.6(4) . .
Ga24 Ga7 Ga30 111.7(4) . .
Ta2 Ga8 Ta4 174.1(5) . 2_666
Ta2 Ga8 Ga23 63.5(4) . .
Ta4 Ga8 Ga23 122.4(5) 2_666 .
Ta2 Ga8 Ga5 58.1(2) . .
Ta4 Ga8 Ga5 116.5(4) 2_666 .
Ga23 Ga8 Ga5 118.9(5) . .
Ta2 Ga8 Ga18 128.2(5) . .
Ta4 Ga8 Ga18 56.9(3) 2_666 .
Ga23 Ga8 Ga18 69.1(5) . .
Ga5 Ga8 Ga18 171.4(5) . .
Ta2 Ga8 Ga6 122.1(4) . .
Ta4 Ga8 Ga6 58.0(3) 2_666 .
Ga23 Ga8 Ga6 108.5(5) . .
Ga5 Ga8 Ga6 89.1(4) . .
Ga18 Ga8 Ga6 91.2(4) . .
Ta2 Ga8 Ga12 58.3(3) . .
Ta4 Ga8 Ga12 121.4(4) 2_666 .
Ga23 Ga8 Ga12 73.0(5) . .
Ga5 Ga8 Ga12 90.1(4) . .
Ga18 Ga8 Ga12 89.4(4) . .
Ga6 Ga8 Ga12 178.5(6) . .
Ta2 Ga8 Ga30 117.2(5) . 2_666
Ta4 Ga8 Ga30 60.5(3) 2_666 2_666
Ga23 Ga8 Ga30 117.7(5) . 2_666
Ga5 Ga8 Ga30 103.4(4) . 2_666
Ga18 Ga8 Ga30 68.8(4) . 2_666
Ga6 Ga8 Ga30 116.0(5) . 2_666
Ga12 Ga8 Ga30 63.0(4) . 2_666
Ta2 Ga8 Ga17 114.6(5) . 2_666
Ta4 Ga8 Ga17 59.5(4) 2_666 2_666
Ga23 Ga8 Ga17 178.1(6) . 2_666
Ga5 Ga8 Ga17 59.3(3) . 2_666
Ga18 Ga8 Ga17 112.6(5) . 2_666
Ga6 Ga8 Ga17 72.6(5) . 2_666
Ga12 Ga8 Ga17 105.9(5) . 2_666
Ga30 Ga8 Ga17 62.7(4) 2_666 2_666
Ta2 Ga8 Ga33 56.2(5) . .
Ta4 Ga8 Ga33 124.9(6) 2_666 .
Ga23 Ga8 Ga33 70.1(5) . .
Ga5 Ga8 Ga33 64.5(5) . .
Ga18 Ga8 Ga33 123.4(6) . .
Ga6 Ga8 Ga33 67.0(5) . .
Ga12 Ga8 Ga33 113.7(6) . .
Ga30 Ga8 Ga33 167.8(6) 2_666 .
Ga17 Ga8 Ga33 109.2(6) 2_666 .
Ta2 Ga9 Ta5 171.6(5) . 1_455
Ta2 Ga9 Ga27 59.0(3) . .
Ta5 Ga9 Ga27 118.6(5) 1_455 .
Ta2 Ga9 Ga14 123.2(5) . .
Ta5 Ga9 Ga14 59.3(4) 1_455 .
Ga27 Ga9 Ga14 177.7(6) . .
Ta2 Ga9 Ga12 59.2(3) . .
Ta5 Ga9 Ga12 129.1(4) 1_455 .
Ga27 Ga9 Ga12 91.2(4) . .
Ga14 Ga9 Ga12 89.8(4) . .
Ta2 Ga9 Ga15 114.6(4) . 2_676
Ta5 Ga9 Ga15 57.0(3) 1_455 2_676
Ga27 Ga9 Ga15 91.4(4) . 2_676
Ga14 Ga9 Ga15 87.9(5) . 2_676
Ga12 Ga9 Ga15 170.1(5) . 2_676
Ta2 Ga9 Ga23 62.6(4) . .
Ta5 Ga9 Ga23 116.4(5) 1_455 .
Ga27 Ga9 Ga23 118.7(5) . .
Ga14 Ga9 Ga23 63.5(5) . .
Ga12 Ga9 Ga23 73.7(5) . .
Ga15 Ga9 Ga23 96.8(5) 2_676 .
Ta2 Ga9 Ga20 130.8(5) . 2_566
Ta5 Ga9 Ga20 55.5(3) 1_455 2_566
Ga27 Ga9 Ga20 90.7(5) . 2_566
Ga14 Ga9 Ga20 87.4(5) . 2_566
Ga12 Ga9 Ga20 86.6(4) . 2_566
Ga15 Ga9 Ga20 102.9(5) 2_676 2_566
Ga23 Ga9 Ga20 144.2(5) . 2_566
Ta2 Ga9 Ga32 54.1(4) . .
Ta5 Ga9 Ga32 117.6(5) 1_455 .
Ga27 Ga9 Ga32 66.3(5) . .
Ga14 Ga9 Ga32 115.1(6) . .
Ga12 Ga9 Ga32 111.9(6) . .
Ga15 Ga9 Ga32 60.8(5) 2_676 .
Ga23 Ga9 Ga32 65.9(5) . .
Ga20 Ga9 Ga32 149.9(6) 2_566 .
Ta2 Ga9 Ga21 122.8(4) . 1_455
Ta5 Ga9 Ga21 54.0(3) 1_455 1_455
Ga27 Ga9 Ga21 64.5(4) . 1_455
Ga14 Ga9 Ga21 113.3(5) . 1_455
Ga12 Ga9 Ga21 132.5(5) . 1_455
Ga15 Ga9 Ga21 56.9(4) 2_676 1_455
Ga23 Ga9 Ga21 153.5(5) . 1_455
Ga20 Ga9 Ga21 55.7(4) 2_566 1_455
Ga32 Ga9 Ga21 95.5(5) . 1_455
Ta6 Ga10 Ta3 170.7(5) 2_666 .
Ta6 Ga10 Ga7 124.0(4) 2_666 .
Ta3 Ga10 Ga7 57.7(3) . .
Ta6 Ga10 Ga13 56.7(3) 2_666 .
Ta3 Ga10 Ga13 121.1(4) . .
Ga7 Ga10 Ga13 176.9(5) . .
Ta6 Ga10 Ga18 131.0(5) 2_666 .
Ta3 Ga10 Ga18 56.6(3) . .
Ga7 Ga10 Ga18 87.1(4) . .
Ga13 Ga10 Ga18 94.4(4) . .
Ta6 Ga10 Ga30 62.5(3) 2_666 .
Ta3 Ga10 Ga30 115.4(5) . .
Ga7 Ga10 Ga30 63.7(4) . .
Ga13 Ga10 Ga30 115.9(5) . .
Ga18 Ga10 Ga30 143.2(5) . .
Ta6 Ga10 Ga4 116.0(4) 2_666 1_565
Ta3 Ga10 Ga4 54.8(2) . 1_565
Ga7 Ga10 Ga4 86.8(4) . 1_565
Ga13 Ga10 Ga4 90.2(4) . 1_565
Ga18 Ga10 Ga4 101.1(4) . 1_565
Ga30 Ga10 Ga4 99.2(4) . 1_565
Ta6 Ga10 Ga31 59.9(3) 2_666 2_666
Ta3 Ga10 Ga31 110.9(4) . 2_666
Ga7 Ga10 Ga31 105.0(5) . 2_666
Ga13 Ga10 Ga31 72.5(4) . 2_666
Ga18 Ga10 Ga31 154.4(5) . 2_666
Ga30 Ga10 Ga31 60.9(4) . 2_666
Ga4 Ga10 Ga31 58.2(3) 1_565 2_666
Ta6 Ga10 Ga11 53.9(3) 2_666 2_666
Ta3 Ga10 Ga11 135.1(4) . 2_666
Ga7 Ga10 Ga11 95.4(4) . 2_666
Ga13 Ga10 Ga11 87.3(4) . 2_666
Ga18 Ga10 Ga11 90.1(4) . 2_666
Ga30 Ga10 Ga11 72.1(4) . 2_666
Ga4 Ga10 Ga11 168.7(4) 1_565 2_666
Ga31 Ga10 Ga11 110.6(4) 2_666 2_666
Ta6 Ga10 Ga29 124.6(4) 2_666 .
Ta3 Ga10 Ga29 52.7(3) . .
Ga7 Ga10 Ga29 110.4(4) . .
Ga13 Ga10 Ga29 68.5(4) . .
Ga18 Ga10 Ga29 55.9(4) . .
Ga30 Ga10 Ga29 153.1(5) . .
Ga4 Ga10 Ga29 54.0(3) 1_565 .
Ga31 Ga10 Ga29 98.6(4) 2_666 .
Ga11 Ga10 Ga29 134.3(5) 2_666 .
Ta3 Ga11 Ta6 169.2(5) . .
Ta3 Ga11 Ga7 59.2(3) . .
Ta6 Ga11 Ga7 128.2(4) . .
Ta3 Ga11 Ga12 114.1(4) . .
Ta6 Ga11 Ga12 58.8(3) . .
Ga7 Ga11 Ga12 173.0(5) . .
Ta3 Ga11 Ga18 57.3(3) . .
Ta6 Ga11 Ga18 112.9(5) . .
Ga7 Ga11 Ga18 87.6(4) . .
Ga12 Ga11 Ga18 89.6(4) . .
Ta3 Ga11 Ga3 127.9(4) . .
Ta6 Ga11 Ga3 62.5(2) . .
Ga7 Ga11 Ga3 88.8(3) . .
Ga12 Ga11 Ga3 95.0(4) . .
Ga18 Ga11 Ga3 169.8(4) . .
Ta3 Ga11 Ga14 55.9(3) . .
Ta6 Ga11 Ga14 127.6(5) . .
Ga7 Ga11 Ga14 88.5(4) . .
Ga12 Ga11 Ga14 85.8(4) . .
Ga18 Ga11 Ga14 103.1(4) . .
Ga3 Ga11 Ga14 86.3(4) . .
Ta3 Ga11 Ga10 123.7(4) . 2_666
Ta6 Ga11 Ga10 54.3(3) . 2_666
Ga7 Ga11 Ga10 85.9(4) . 2_666
Ga12 Ga11 Ga10 100.0(4) . 2_666
Ga18 Ga11 Ga10 80.8(4) . 2_666
Ga3 Ga11 Ga10 89.5(3) . 2_666
Ga14 Ga11 Ga10 173.1(5) . 2_666
Ta3 Ga11 Ga30 116.3(4) . 2_666
Ta6 Ga11 Ga30 53.4(3) . 2_666
Ga7 Ga11 Ga30 127.4(5) . 2_666
Ga12 Ga11 Ga30 55.9(3) . 2_666
Ga18 Ga11 Ga30 59.8(4) . 2_666
Ga3 Ga11 Ga30 115.8(4) . 2_666
Ga14 Ga11 Ga30 135.5(4) . 2_666
Ga10 Ga11 Ga30 51.3(3) 2_666 2_666
Ta6 Ga12 Ta2 170.2(5) . .
Ta6 Ga12 Ga28 120.5(4) . .
Ta2 Ga12 Ga28 58.0(3) . .
Ta6 Ga12 Ga9 132.2(5) . .
Ta2 Ga12 Ga9 56.9(3) . .
Ga28 Ga12 Ga9 91.7(4) . .
Ta6 Ga12 Ga11 56.7(3) . .
Ta2 Ga12 Ga11 123.9(4) . .
Ga28 Ga12 Ga11 174.9(5) . .
Ga9 Ga12 Ga11 93.2(4) . .
Ta6 Ga12 Ga8 116.0(4) . .
Ta2 Ga12 Ga8 55.2(3) . .
Ga28 Ga12 Ga8 87.7(4) . .
Ga9 Ga12 Ga8 98.2(4) . .
Ga11 Ga12 Ga8 90.0(4) . .
Ta6 Ga12 Ga26 63.3(4) . 2_666
Ta2 Ga12 Ga26 111.7(4) . 2_666
Ga28 Ga12 Ga26 59.6(4) . 2_666
Ga9 Ga12 Ga26 145.9(5) . 2_666
Ga11 Ga12 Ga26 116.3(5) . 2_666
Ga8 Ga12 Ga26 98.4(5) . 2_666
Ta6 Ga12 Ga30 59.9(3) . 2_666
Ta2 Ga12 Ga30 110.4(4) . 2_666
Ga28 Ga12 Ga30 101.3(5) . 2_666
Ga9 Ga12 Ga30 152.5(5) . 2_666
Ga11 Ga12 Ga30 73.6(4) . 2_666
Ga8 Ga12 Ga30 58.7(4) . 2_666
Ga26 Ga12 Ga30 59.2(4) 2_666 2_666
Ta6 Ga12 Ga24 54.1(3) . 2_566
Ta2 Ga12 Ga24 134.2(4) . 2_566
Ga28 Ga12 Ga24 94.3(4) . 2_566
Ga9 Ga12 Ga24 92.3(4) . 2_566
Ga11 Ga12 Ga24 87.1(4) . 2_566
Ga8 Ga12 Ga24 169.2(5) . 2_566
Ga26 Ga12 Ga24 73.8(4) 2_666 2_566
Ga30 Ga12 Ga24 110.5(4) 2_666 2_566
Ta6 Ga12 Ga23 125.6(4) . .
Ta2 Ga12 Ga23 54.3(3) . .
Ga28 Ga12 Ga23 112.3(4) . .
Ga9 Ga12 Ga23 53.5(4) . .
Ga11 Ga12 Ga23 69.6(4) . .
Ga8 Ga12 Ga23 52.2(4) . .
Ga26 Ga12 Ga23 150.6(5) 2_666 .
Ga30 Ga12 Ga23 98.9(5) 2_666 .
Ga24 Ga12 Ga23 135.4(5) 2_566 .
Ta6 Ga13 Ta5 169.0(5) 2_666 .
Ta6 Ga13 Ga14 129.8(5) 2_666 1_655
Ta5 Ga13 Ga14 59.1(3) . 1_655
Ta6 Ga13 Ga10 57.5(3) 2_666 .
Ta5 Ga13 Ga10 114.0(4) . .
Ga14 Ga13 Ga10 172.5(5) 1_655 .
Ta6 Ga13 Ga22 114.0(5) 2_666 2_676
Ta5 Ga13 Ga22 56.8(3) . 2_676
Ga14 Ga13 Ga22 88.7(5) 1_655 2_676
Ga10 Ga13 Ga22 89.4(4) . 2_676
Ta6 Ga13 Ga3 62.4(2) 2_666 1_655
Ta5 Ga13 Ga3 127.5(5) . 1_655
Ga14 Ga13 Ga3 89.0(4) 1_655 1_655
Ga10 Ga13 Ga3 93.8(4) . 1_655
Ga22 Ga13 Ga3 172.3(5) 2_676 1_655
Ta6 Ga13 Ga20 126.2(5) 2_666 2_666
Ta5 Ga13 Ga20 55.8(3) . 2_666
Ga14 Ga13 Ga20 87.2(5) 1_655 2_666
Ga10 Ga13 Ga20 86.2(4) . 2_666
Ga22 Ga13 Ga20 102.4(4) 2_676 2_666
Ga3 Ga13 Ga20 84.8(4) 1_655 2_666
Ta6 Ga13 Ga19 54.8(3) 2_666 2_676
Ta5 Ga13 Ga19 125.2(5) . 2_676
Ga14 Ga13 Ga19 86.9(5) 1_655 2_676
Ga10 Ga13 Ga19 100.1(5) . 2_676
Ga22 Ga13 Ga19 83.5(4) 2_676 2_676
Ga3 Ga13 Ga19 89.1(4) 1_655 2_676
Ga20 Ga13 Ga19 171.5(6) 2_666 2_676
Ta6 Ga13 Ga31 53.5(3) 2_666 2_666
Ta5 Ga13 Ga31 116.7(4) . 2_666
Ga14 Ga13 Ga31 128.2(5) 1_655 2_666
Ga10 Ga13 Ga31 56.3(4) . 2_666
Ga22 Ga13 Ga31 60.6(4) 2_676 2_666
Ga3 Ga13 Ga31 115.8(4) 1_655 2_666
Ga20 Ga13 Ga31 136.5(5) 2_666 2_666
Ga19 Ga13 Ga31 51.7(4) 2_676 2_666
Ta3 Ga14 Ta5 170.3(5) . 1_455
Ta3 Ga14 Ga9 116.8(5) . .
Ta5 Ga14 Ga9 57.9(3) 1_455 .
Ta3 Ga14 Ga13 132.5(5) . 1_455
Ta5 Ga14 Ga13 57.2(3) 1_455 1_455
Ga9 Ga14 Ga13 96.4(5) . 1_455
Ta3 Ga14 Ga19 117.0(5) . .
Ta5 Ga14 Ga19 57.7(3) 1_455 .
Ga9 Ga14 Ga19 93.4(5) . .
Ga13 Ga14 Ga19 92.1(5) 1_455 .
Ta3 Ga14 Ga22 55.3(3) . .
Ta5 Ga14 Ga22 128.8(5) 1_455 .
Ga9 Ga14 Ga22 169.6(6) . .
Ga13 Ga14 Ga22 94.0(5) 1_455 .
Ga19 Ga14 Ga22 85.7(5) . .
Ta3 Ga14 Ga31 60.4(4) . 1_565
Ta5 Ga14 Ga31 111.6(5) 1_455 1_565
Ga9 Ga14 Ga31 103.6(5) . 1_565
Ga13 Ga14 Ga31 145.6(6) 1_455 1_565
Ga19 Ga14 Ga31 59.4(4) . 1_565
Ga22 Ga14 Ga31 67.2(4) . 1_565
Ta3 Ga14 Ga23 60.5(4) . .
Ta5 Ga14 Ga23 111.4(5) 1_455 .
Ga9 Ga14 Ga23 59.3(4) . .
Ga13 Ga14 Ga23 151.7(6) 1_455 .
Ga19 Ga14 Ga23 102.9(5) . .
Ga22 Ga14 Ga23 110.8(5) . .
Ga31 Ga14 Ga23 61.0(5) 1_565 .
Ta3 Ga14 Ga11 55.4(3) . .
Ta5 Ga14 Ga11 129.8(5) 1_455 .
Ga9 Ga14 Ga11 91.2(5) . .
Ga13 Ga14 Ga11 93.4(5) 1_455 .
Ga19 Ga14 Ga11 172.4(6) . .
Ga22 Ga14 Ga11 88.7(4) . .
Ga31 Ga14 Ga11 113.7(5) 1_565 .
Ga23 Ga14 Ga11 74.4(5) . .
Ta1 Ga15 Ta5 174.2(5) . 2_776
Ta1 Ga15 Ga26 63.2(4) . .
Ta5 Ga15 Ga26 122.6(5) 2_776 .
Ta1 Ga15 Ga2 58.3(2) . 1_666
Ta5 Ga15 Ga2 116.3(4) 2_776 1_666
Ga26 Ga15 Ga2 119.2(5) . 1_666
Ta1 Ga15 Ga9 122.1(5) . 2_676
Ta5 Ga15 Ga9 57.8(3) 2_776 2_676
Ga26 Ga15 Ga9 110.2(5) . 2_676
Ga2 Ga15 Ga9 88.4(4) 1_666 2_676
Ta1 Ga15 Ga19 126.4(5) . 2_676
Ta5 Ga15 Ga19 58.7(3) 2_776 2_676
Ga26 Ga15 Ga19 67.2(5) . 2_676
Ga2 Ga15 Ga19 172.6(5) 1_666 2_676
Ga9 Ga15 Ga19 92.8(4) 2_676 2_676
Ta1 Ga15 Ga16 58.2(3) . 1_655
Ta5 Ga15 Ga16 121.7(5) 2_776 1_655
Ga26 Ga15 Ga16 71.3(5) . 1_655
Ga2 Ga15 Ga16 90.6(3) 1_666 1_655
Ga9 Ga15 Ga16 178.5(5) 2_676 1_655
Ga19 Ga15 Ga16 88.1(4) 2_676 1_655
Ta1 Ga15 Ga25 117.4(4) . 1_655
Ta5 Ga15 Ga25 60.2(3) 2_776 1_655
Ga26 Ga15 Ga25 118.2(6) . 1_655
Ga2 Ga15 Ga25 102.2(4) 1_666 1_655
Ga9 Ga15 Ga25 114.9(5) 2_676 1_655
Ga19 Ga15 Ga25 70.7(4) 2_676 1_655
Ga16 Ga15 Ga25 64.1(4) 1_655 1_655
Ta1 Ga15 Ga21 113.9(4) . 2_776
Ta5 Ga15 Ga21 60.3(3) 2_776 2_776
Ga26 Ga15 Ga21 176.8(5) . 2_776
Ga2 Ga15 Ga21 58.4(3) 1_666 2_776
Ga9 Ga15 Ga21 72.2(4) 2_676 2_776
Ga19 Ga15 Ga21 115.1(5) 2_676 2_776
Ga16 Ga15 Ga21 106.2(5) 1_655 2_776
Ga25 Ga15 Ga21 61.6(4) 1_655 2_776
Ta1 Ga15 Ga32 56.8(4) . 2_676
Ta5 Ga15 Ga32 124.0(5) 2_776 2_676
Ga26 Ga15 Ga32 71.6(6) . 2_676
Ga2 Ga15 Ga32 64.3(5) 1_666 2_676
Ga9 Ga15 Ga32 66.4(5) 2_676 2_676
Ga19 Ga15 Ga32 122.8(6) 2_676 2_676
Ga16 Ga15 Ga32 114.1(5) 1_655 2_676
Ga25 Ga15 Ga32 166.5(6) 1_655 2_676
Ga21 Ga15 Ga32 108.1(6) 2_776 2_676
Ta4 Ga16 Ta1 166.5(5) . 1_455
Ta4 Ga16 Ga24 57.9(3) . .
Ta1 Ga16 Ga24 127.4(4) 1_455 .
Ta4 Ga16 Ga27 116.2(4) . 1_556
Ta1 Ga16 Ga27 57.4(3) 1_455 1_556
Ga24 Ga16 Ga27 173.1(5) . 1_556
Ta4 Ga16 Ga15 114.1(4) . 1_455
Ta1 Ga16 Ga15 56.2(3) 1_455 1_455
Ga24 Ga16 Ga15 91.1(4) . 1_455
Ga27 Ga16 Ga15 88.5(4) 1_556 1_455
Ta4 Ga16 Ga28 136.5(5) . 2_566
Ta1 Ga16 Ga28 57.0(3) 1_455 2_566
Ga24 Ga16 Ga28 96.6(4) . 2_566
Ga27 Ga16 Ga28 90.3(4) 1_556 2_566
Ga15 Ga16 Ga28 99.5(4) 1_455 2_566
Ta4 Ga16 Ga6 57.3(3) . 2_666
Ta1 Ga16 Ga6 130.3(4) 1_455 2_666
Ga24 Ga16 Ga6 90.3(4) . 2_666
Ga27 Ga16 Ga6 88.8(4) 1_556 2_666
Ga15 Ga16 Ga6 168.3(5) 1_455 2_666
Ga28 Ga16 Ga6 91.9(4) 2_566 2_666
Ta4 Ga16 Ga17 59.1(4) . .
Ta1 Ga16 Ga17 110.6(4) 1_455 .
Ga24 Ga16 Ga17 114.2(5) . .
Ga27 Ga16 Ga17 59.2(4) 1_556 .
Ga15 Ga16 Ga17 98.0(5) 1_455 .
Ga28 Ga16 Ga17 144.2(5) 2_566 .
Ga6 Ga16 Ga17 70.9(4) 2_666 .
Ta4 Ga16 Ga25 57.1(3) . .
Ta1 Ga16 Ga25 110.7(4) 1_455 .
Ga24 Ga16 Ga25 73.2(4) . .
Ga27 Ga16 Ga25 100.8(4) 1_556 .
Ga15 Ga16 Ga25 58.8(4) 1_455 .
Ga28 Ga16 Ga25 154.9(5) 2_566 .
Ga6 Ga16 Ga25 110.6(4) 2_666 .
Ga17 Ga16 Ga25 58.2(4) . .
Ta4 Ga16 Ga26 128.7(4) . 1_455
Ta1 Ga16 Ga26 55.6(3) 1_455 1_455
Ga24 Ga16 Ga26 71.9(4) . 1_455
Ga27 Ga16 Ga26 113.0(5) 1_556 1_455
Ga15 Ga16 Ga26 53.3(4) 1_455 1_455
Ga28 Ga16 Ga26 54.3(4) 2_566 1_455
Ga6 Ga16 Ga26 137.8(5) 2_666 1_455
Ga17 Ga16 Ga26 151.2(5) . 1_455
Ga25 Ga16 Ga26 100.5(4) . 1_455
Ta4 Ga17 Ta2 145.9(6) . 1_556
Ta4 Ga17 Ga5 108.9(5) . 1_556
Ta2 Ga17 Ga5 54.7(3) 1_556 1_556
Ta4 Ga17 Ga27 107.7(5) . 1_556
Ta2 Ga17 Ga27 55.2(3) 1_556 1_556
Ga5 Ga17 Ga27 99.9(5) 1_556 1_556
Ta4 Ga17 Ga1 104.1(5) . .
Ta2 Ga17 Ga1 109.9(6) 1_556 .
Ga5 Ga17 Ga1 114.8(6) 1_556 .
Ga27 Ga17 Ga1 120.9(6) 1_556 .
Ta4 Ga17 Ga25 56.5(4) . .
Ta2 Ga17 Ga25 147.3(6) 1_556 .
Ga5 Ga17 Ga25 157.2(6) 1_556 .
Ga27 Ga17 Ga25 101.4(5) 1_556 .
Ga1 Ga17 Ga25 59.5(5) . .
Ta4 Ga17 Ga8 53.9(4) . 2_666
Ta2 Ga17 Ga8 109.4(5) 1_556 2_666
Ga5 Ga17 Ga8 57.0(3) 1_556 2_666
Ga27 Ga17 Ga8 126.9(6) 1_556 2_666
Ga1 Ga17 Ga8 112.1(6) . 2_666
Ga25 Ga17 Ga8 103.0(5) . 2_666
Ta4 Ga17 Ga16 52.7(3) . .
Ta2 Ga17 Ga16 109.6(5) 1_556 .
Ga5 Ga17 Ga16 126.7(5) 1_556 .
Ga27 Ga17 Ga16 56.8(4) 1_556 .
Ga1 Ga17 Ga16 118.1(6) . .
Ga25 Ga17 Ga16 61.3(4) . .
Ga8 Ga17 Ga16 96.9(5) 2_666 .
Ta4 Ga17 Ga30 56.7(4) . .
Ta2 Ga17 Ga30 145.0(6) 1_556 .
Ga5 Ga17 Ga30 97.8(5) 1_556 .
Ga27 Ga17 Ga30 159.7(6) 1_556 .
Ga1 Ga17 Ga30 58.5(5) . .
Ga25 Ga17 Ga30 59.9(4) . .
Ga8 Ga17 Ga30 57.3(4) 2_666 .
Ga16 Ga17 Ga30 104.3(5) . .
Ta4 Ga17 Ga28 97.2(5) . 1_556
Ta2 Ga17 Ga28 48.8(3) 1_556 1_556
Ga5 Ga17 Ga28 51.8(3) 1_556 1_556
Ga27 Ga17 Ga28 55.0(4) 1_556 1_556
Ga1 Ga17 Ga28 158.1(6) . 1_556
Ga25 Ga17 Ga28 140.2(6) . 1_556
Ga8 Ga17 Ga28 76.7(4) 2_666 1_556
Ga16 Ga17 Ga28 79.0(4) . 1_556
Ga30 Ga17 Ga28 134.0(6) . 1_556
Ta4 Ga17 Ga33 153.0(7) . 1_556
Ta2 Ga17 Ga33 50.3(4) 1_556 1_556
Ga5 Ga17 Ga33 59.3(4) 1_556 1_556
Ga27 Ga17 Ga33 98.6(6) 1_556 1_556
Ga1 Ga17 Ga33 65.8(5) . 1_556
Ga25 Ga17 Ga33 124.5(6) . 1_556
Ga8 Ga17 Ga33 104.9(6) 2_666 1_556
Ga16 Ga17 Ga33 154.3(7) . 1_556
Ga30 Ga17 Ga33 98.9(6) . 1_556
Ga28 Ga17 Ga33 92.8(5) 1_556 1_556
Ta4 Ga17 Ga32 154.1(6) . 1_556
Ta2 Ga17 Ga32 50.5(4) 1_556 1_556
Ga5 Ga17 Ga32 96.7(5) 1_556 1_556
Ga27 Ga17 Ga32 62.6(5) 1_556 1_556
Ga1 Ga17 Ga32 67.0(5) . 1_556
Ga25 Ga17 Ga32 100.2(6) . 1_556
Ga8 Ga17 Ga32 151.7(6) 2_666 1_556
Ga16 Ga17 Ga32 108.4(6) . 1_556
Ga30 Ga17 Ga32 124.8(6) . 1_556
Ga28 Ga17 Ga32 95.5(5) 1_556 1_556
Ga33 Ga17 Ga32 47.7(6) 1_556 1_556
Ta4 Ga17 Ga6 49.0(3) . 2_666
Ta2 Ga17 Ga6 96.9(4) 1_556 2_666
Ga5 Ga17 Ga6 76.9(4) 1_556 2_666
Ga27 Ga17 Ga6 78.0(4) 1_556 2_666
Ga1 Ga17 Ga6 152.8(6) . 2_666
Ga25 Ga17 Ga6 99.8(5) . 2_666
Ga8 Ga17 Ga6 51.9(4) 2_666 2_666
Ga16 Ga17 Ga6 53.1(4) . 2_666
Ga30 Ga17 Ga6 96.7(5) . 2_666
Ga28 Ga17 Ga6 48.2(3) 1_556 2_666
Ga33 Ga17 Ga6 135.0(6) 1_556 2_666
Ga32 Ga17 Ga6 138.5(6) 1_556 2_666
Ta6 Ga19 Ta5 170.6(5) 1_565 1_455
Ta6 Ga19 Ga24 57.4(3) 1_565 2_576
Ta5 Ga19 Ga24 122.9(5) 1_455 2_576
Ta6 Ga19 Ga22 132.3(5) 1_565 2_576
Ta5 Ga19 Ga22 56.6(3) 1_455 2_576
Ga24 Ga19 Ga22 95.8(5) 2_576 2_576
Ta6 Ga19 Ga15 115.0(5) 1_565 2_676
Ta5 Ga19 Ga15 56.3(3) 1_455 2_676
Ga24 Ga19 Ga15 91.3(4) 2_576 2_676
Ga22 Ga19 Ga15 103.1(5) 2_576 2_676
Ta6 Ga19 Ga14 121.4(5) 1_565 .
Ta5 Ga19 Ga14 57.5(3) 1_455 .
Ga24 Ga19 Ga14 175.7(6) 2_576 .
Ga22 Ga19 Ga14 87.8(4) 2_576 .
Ga15 Ga19 Ga14 85.6(5) 2_676 .
Ta6 Ga19 Ga31 62.1(4) 1_565 1_565
Ta5 Ga19 Ga31 113.4(5) 1_455 1_565
Ga24 Ga19 Ga31 116.0(5) 2_576 1_565
Ga22 Ga19 Ga31 142.3(5) 2_576 1_565
Ga15 Ga19 Ga31 96.2(5) 2_676 1_565
Ga14 Ga19 Ga31 61.5(4) . 1_565
Ta6 Ga19 Ga13 53.9(3) 1_565 2_676
Ta5 Ga19 Ga13 134.1(5) 1_455 2_676
Ga24 Ga19 Ga13 88.3(4) 2_576 2_676
Ga22 Ga19 Ga13 90.6(4) 2_576 2_676
Ga15 Ga19 Ga13 166.2(5) 2_676 2_676
Ga14 Ga19 Ga13 94.0(4) . 2_676
Ga31 Ga19 Ga13 71.8(4) 1_565 2_676
Ta6 Ga19 Ga26 61.4(4) 1_565 2_676
Ta5 Ga19 Ga26 109.2(5) 1_455 2_676
Ga24 Ga19 Ga26 74.7(5) 2_576 2_676
Ga22 Ga19 Ga26 155.4(5) 2_576 2_676
Ga15 Ga19 Ga26 55.4(4) 2_676 2_676
Ga14 Ga19 Ga26 101.0(5) . 2_676
Ga31 Ga19 Ga26 59.4(4) 1_565 2_676
Ga13 Ga19 Ga26 111.4(5) 2_676 2_676
Ta6 Ga19 Ga25 125.8(4) 1_565 2_576
Ta5 Ga19 Ga25 53.9(3) 1_455 2_576
Ga24 Ga19 Ga25 69.1(4) 2_576 2_576
Ga22 Ga19 Ga25 56.9(3) 2_576 2_576
Ga15 Ga19 Ga25 55.6(4) 2_676 2_576
Ga14 Ga19 Ga25 111.4(5) . 2_576
Ga31 Ga19 Ga25 151.7(5) 1_565 2_576
Ga13 Ga19 Ga25 136.2(5) 2_676 2_576
Ga26 Ga19 Ga25 98.6(4) 2_676 2_576
Ta4 Ga18 Ta3 167.1(5) 2_666 .
Ta4 Ga18 Ga8 58.0(3) 2_666 .
Ta3 Ga18 Ga8 110.8(5) . .
Ta4 Ga18 Ga10 130.6(5) 2_666 .
Ta3 Ga18 Ga10 58.8(3) . .
Ga8 Ga18 Ga10 165.1(5) . .
Ta4 Ga18 Ga11 125.9(5) 2_666 .
Ta3 Ga18 Ga11 56.4(3) . .
Ga8 Ga18 Ga11 90.6(4) . .
Ga10 Ga18 Ga11 91.3(4) . .
Ta4 Ga18 Ga20 59.2(4) 2_666 2_666
Ta3 Ga18 Ga20 117.3(5) . 2_666
Ga8 Ga18 Ga20 88.4(4) . 2_666
Ga10 Ga18 Ga20 87.8(4) . 2_666
Ga11 Ga18 Ga20 172.7(5) . 2_666
Ta4 Ga18 Ga7 57.8(3) 2_666 2_666
Ta3 Ga18 Ga7 134.9(5) . 2_666
Ga8 Ga18 Ga7 105.9(5) . 2_666
Ga10 Ga18 Ga7 88.4(4) . 2_666
Ga11 Ga18 Ga7 98.8(4) . 2_666
Ga20 Ga18 Ga7 88.4(4) 2_666 2_666
Ta4 Ga18 Ga29 113.1(5) 2_666 .
Ta3 Ga18 Ga29 58.9(4) . .
Ga8 Ga18 Ga29 94.9(4) . .
Ga10 Ga18 Ga29 70.8(4) . .
Ga11 Ga18 Ga29 112.4(5) . .
Ga20 Ga18 Ga29 60.5(4) 2_666 .
Ga7 Ga18 Ga29 142.2(5) 2_666 .
Ta4 Ga18 Ga23 110.4(5) 2_666 .
Ta3 Ga18 Ga23 57.1(4) . .
Ga8 Ga18 Ga23 55.2(4) . .
Ga10 Ga18 Ga23 111.7(5) . .
Ga11 Ga18 Ga23 72.2(4) . .
Ga20 Ga18 Ga23 101.4(5) 2_666 .
Ga7 Ga18 Ga23 157.8(5) 2_666 .
Ga29 Ga18 Ga23 57.9(4) . .
Ta4 Ga18 Ga30 56.1(3) 2_666 2_666
Ta3 Ga18 Ga30 125.4(5) . 2_666
Ga8 Ga18 Ga30 57.0(4) . 2_666
Ga10 Ga18 Ga30 137.1(5) . 2_666
Ga11 Ga18 Ga30 69.9(4) . 2_666
Ga20 Ga18 Ga30 115.3(5) 2_666 2_666
Ga7 Ga18 Ga30 58.7(4) 2_666 2_666
Ga29 Ga18 Ga30 151.8(5) . 2_666
Ga23 Ga18 Ga30 99.1(5) . 2_666
Ta5 Ga20 Ta4 167.9(5) 2_666 .
Ta5 Ga20 Ga24 134.6(5) 2_666 .
Ta4 Ga20 Ga24 57.4(3) . .
Ta5 Ga20 Ga6 115.3(4) 2_666 2_666
Ta4 Ga20 Ga6 57.8(3) . 2_666
Ga24 Ga20 Ga6 94.2(5) . 2_666
Ta5 Ga20 Ga18 117.9(5) 2_666 2_666
Ta4 Ga20 Ga18 55.4(3) . 2_666
Ga24 Ga20 Ga18 93.8(5) . 2_666
Ga6 Ga20 Ga18 91.0(5) 2_666 2_666
Ta5 Ga20 Ga29 59.6(4) 2_666 2_666
Ta4 Ga20 Ga29 110.3(5) . 2_666
Ga24 Ga20 Ga29 151.0(6) . 2_666
Ga6 Ga20 Ga29 100.0(5) 2_666 2_666
Ga18 Ga20 Ga29 61.0(4) 2_666 2_666
Ta5 Ga20 Ga13 55.5(3) 2_666 2_666
Ta4 Ga20 Ga13 130.6(5) . 2_666
Ga24 Ga20 Ga13 94.9(4) . 2_666
Ga6 Ga20 Ga13 170.3(5) 2_666 2_666
Ga18 Ga20 Ga13 91.6(5) 2_666 2_666
Ga29 Ga20 Ga13 73.2(4) 2_666 2_666
Ta5 Ga20 Ga9 55.6(3) 2_666 2_566
Ta4 Ga20 Ga9 129.8(5) . 2_566
Ga24 Ga20 Ga9 94.8(5) . 2_566
Ga6 Ga20 Ga9 87.6(4) 2_666 2_566
Ga18 Ga20 Ga9 171.4(6) 2_666 2_566
Ga29 Ga20 Ga9 110.9(5) 2_666 2_566
Ga13 Ga20 Ga9 88.4(4) 2_666 2_566
Ta5 Ga20 Ga21 60.3(4) 2_666 2_666
Ta4 Ga20 Ga21 109.6(5) . 2_666
Ga24 Ga20 Ga21 147.4(6) . 2_666
Ga6 Ga20 Ga21 57.6(4) 2_666 2_666
Ga18 Ga20 Ga21 101.9(5) 2_666 2_666
Ga29 Ga20 Ga21 58.8(4) 2_666 2_666
Ga13 Ga20 Ga21 112.8(5) 2_666 2_666
Ga9 Ga20 Ga21 70.3(4) 2_566 2_666
Ta1 Ga21 Ga6 55.5(3) 1_554 .
Ta1 Ga21 Ga2 55.5(3) 1_554 1_665
Ga6 Ga21 Ga2 100.8(5) . 1_665
Ta1 Ga21 Ta5 145.0(5) 1_554 .
Ga6 Ga21 Ta5 107.4(5) . .
Ga2 Ga21 Ta5 107.0(5) 1_665 .
Ta1 Ga21 Ga29 146.6(6) 1_554 .
Ga6 Ga21 Ga29 99.4(5) . .
Ga2 Ga21 Ga29 157.6(6) 1_665 .
Ta5 Ga21 Ga29 57.1(4) . .
Ta1 Ga21 Ga1 111.5(5) 1_554 2_676
Ga6 Ga21 Ga1 121.4(6) . 2_676
Ga2 Ga21 Ga1 116.0(5) 1_665 2_676
Ta5 Ga21 Ga1 103.4(5) . 2_676
Ga29 Ga21 Ga1 59.8(5) . 2_676
Ta1 Ga21 Ga20 110.2(5) 1_554 2_666
Ga6 Ga21 Ga20 56.9(4) . 2_666
Ga2 Ga21 Ga20 127.2(5) 1_665 2_666
Ta5 Ga21 Ga20 52.7(3) . 2_666
Ga29 Ga21 Ga20 58.6(4) . 2_666
Ga1 Ga21 Ga20 116.2(6) 2_676 2_666
Ta1 Ga21 Ga15 110.0(5) 1_554 2_776
Ga6 Ga21 Ga15 126.7(6) . 2_776
Ga2 Ga21 Ga15 56.8(3) 1_665 2_776
Ta5 Ga21 Ga15 52.2(3) . 2_776
Ga29 Ga21 Ga15 102.8(5) . 2_776
Ga1 Ga21 Ga15 111.7(6) 2_676 2_776
Ga20 Ga21 Ga15 96.3(5) 2_666 2_776
Ta1 Ga21 Ga25 146.0(5) 1_554 2_676
Ga6 Ga21 Ga25 158.4(6) . 2_676
Ga2 Ga21 Ga25 97.7(5) 1_665 2_676
Ta5 Ga21 Ga25 55.9(3) . 2_676
Ga29 Ga21 Ga25 60.8(4) . 2_676
Ga1 Ga21 Ga25 58.1(5) 2_676 2_676
Ga20 Ga21 Ga25 102.7(5) 2_666 2_676
Ga15 Ga21 Ga25 56.9(4) 2_776 2_676
Ta1 Ga21 Ga33 52.5(4) 1_554 .
Ga6 Ga21 Ga33 63.4(5) . .
Ga2 Ga21 Ga33 99.3(5) 1_665 .
Ta5 Ga21 Ga33 153.5(6) . .
Ga29 Ga21 Ga33 98.5(6) . .
Ga1 Ga21 Ga33 66.7(6) 2_676 .
Ga20 Ga21 Ga33 107.9(6) 2_666 .
Ga15 Ga21 Ga33 153.8(6) 2_776 .
Ga25 Ga21 Ga33 124.3(6) 2_676 .
Ta1 Ga21 Ga27 49.4(3) 1_554 1_655
Ga6 Ga21 Ga27 54.8(4) . 1_655
Ga2 Ga21 Ga27 52.7(3) 1_665 1_655
Ta5 Ga21 Ga27 95.6(4) . 1_655
Ga29 Ga21 Ga27 137.4(5) . 1_655
Ga1 Ga21 Ga27 160.5(6) 2_676 1_655
Ga20 Ga21 Ga27 78.9(4) 2_666 1_655
Ga15 Ga21 Ga27 76.8(4) 2_776 1_655
Ga25 Ga21 Ga27 133.7(5) 2_676 1_655
Ga33 Ga21 Ga27 97.7(6) . 1_655
Ta1 Ga21 Ga32 51.3(4) 1_554 2_675
Ga6 Ga21 Ga32 100.1(6) . 2_675
Ga2 Ga21 Ga32 59.6(4) 1_665 2_675
Ta5 Ga21 Ga32 151.5(6) . 2_675
Ga29 Ga21 Ga32 125.8(6) . 2_675
Ga1 Ga21 Ga32 66.9(5) 2_676 2_675
Ga20 Ga21 Ga32 155.8(7) 2_666 2_675
Ga15 Ga21 Ga32 104.8(5) 2_776 2_675
Ga25 Ga21 Ga32 98.8(6) 2_676 2_675
Ga33 Ga21 Ga32 49.6(5) . 2_675
Ga27 Ga21 Ga32 94.2(5) 1_655 2_675
Ta1 Ga21 Ga9 97.1(4) 1_554 1_655
Ga6 Ga21 Ga9 78.4(4) . 1_655
Ga2 Ga21 Ga9 76.1(4) 1_665 1_655
Ta5 Ga21 Ga9 48.0(3) . 1_655
Ga29 Ga21 Ga9 98.6(5) . 1_655
Ga1 Ga21 Ga9 151.1(6) 2_676 1_655
Ga20 Ga21 Ga9 54.0(4) 2_666 1_655
Ga15 Ga21 Ga9 50.8(3) 2_776 1_655
Ga25 Ga21 Ga9 95.5(5) 2_676 1_655
Ga33 Ga21 Ga9 140.1(6) . 1_655
Ga27 Ga21 Ga9 47.6(3) 1_655 1_655
Ga32 Ga21 Ga9 134.7(6) 2_675 1_655
Ta3 Ga22 Ta5 169.3(5) . 2_676
Ta3 Ga22 Ga4 57.1(2) . 1_565
Ta5 Ga22 Ga4 113.8(4) 2_676 1_565
Ta3 Ga22 Ga7 58.8(3) . .
Ta5 Ga22 Ga7 118.5(4) 2_676 .
Ga4 Ga22 Ga7 88.4(4) 1_565 .
Ta3 Ga22 Ga19 129.1(5) . 2_576
Ta5 Ga22 Ga19 58.8(3) 2_676 2_576
Ga4 Ga22 Ga19 167.7(4) 1_565 2_576
Ga7 Ga22 Ga19 87.5(4) . 2_576
Ta3 Ga22 Ga13 125.3(4) . 2_676
Ta5 Ga22 Ga13 56.9(3) 2_676 2_676
Ga4 Ga22 Ga13 91.7(4) 1_565 2_676
Ga7 Ga22 Ga13 174.9(5) . 2_676
Ga19 Ga22 Ga13 91.3(4) 2_576 2_676
Ta3 Ga22 Ga14 56.5(3) . .
Ta5 Ga22 Ga14 134.1(5) 2_676 .
Ga4 Ga22 Ga14 102.9(4) 1_565 .
Ga7 Ga22 Ga14 88.2(4) . .
Ga19 Ga22 Ga14 88.6(4) 2_576 .
Ga13 Ga22 Ga14 96.8(4) 2_676 .
Ta3 Ga22 Ga25 114.2(4) . .
Ta5 Ga22 Ga25 59.3(3) 2_676 .
Ga4 Ga22 Ga25 98.0(4) 1_565 .
Ga7 Ga22 Ga25 61.2(4) . .
Ga19 Ga22 Ga25 69.9(4) 2_576 .
Ga13 Ga22 Ga25 113.7(5) 2_676 .
Ga14 Ga22 Ga25 142.3(5) . .
Ta3 Ga22 Ga29 112.3(4) . 2_676
Ta5 Ga22 Ga29 57.3(3) 2_676 2_676
Ga4 Ga22 Ga29 57.8(3) 1_565 2_676
Ga7 Ga22 Ga29 103.7(4) . 2_676
Ga19 Ga22 Ga29 112.1(5) 2_576 2_676
Ga13 Ga22 Ga29 72.1(4) 2_676 2_676
Ga14 Ga22 Ga29 156.3(5) . 2_676
Ga25 Ga22 Ga29 59.9(4) . 2_676
Ta3 Ga22 Ga31 56.3(3) . 1_565
Ta5 Ga22 Ga31 125.2(4) 2_676 1_565
Ga4 Ga22 Ga31 56.5(3) 1_565 1_565
Ga7 Ga22 Ga31 115.0(5) . 1_565
Ga19 Ga22 Ga31 135.4(5) 2_576 1_565
Ga13 Ga22 Ga31 69.1(4) 2_676 1_565
Ga14 Ga22 Ga31 56.5(4) . 1_565
Ga25 Ga22 Ga31 154.4(5) . 1_565
Ga29 Ga22 Ga31 99.8(4) 2_676 1_565
Ga8 Ga23 Ta3 106.2(5) . .
Ga8 Ga23 Ga9 99.9(6) . .
Ta3 Ga23 Ga9 108.7(5) . .
Ga8 Ga23 Ta2 54.8(4) . .
Ta3 Ga23 Ta2 144.4(6) . .
Ga9 Ga23 Ta2 55.0(4) . .
Ga8 Ga23 Ga1 115.7(6) . 2_676
Ta3 Ga23 Ga1 104.4(6) . 2_676
Ga9 Ga23 Ga1 121.1(6) . 2_676
Ta2 Ga23 Ga1 111.0(5) . 2_676
Ga8 Ga23 Ga14 127.2(6) . .
Ta3 Ga23 Ga14 54.1(4) . .
Ga9 Ga23 Ga14 57.2(4) . .
Ta2 Ga23 Ga14 110.0(6) . .
Ga1 Ga23 Ga14 116.6(6) 2_676 .
Ga8 Ga23 Ga29 94.7(6) . .
Ta3 Ga23 Ga29 56.8(4) . .
Ga9 Ga23 Ga29 162.2(7) . .
Ta2 Ga23 Ga29 142.8(6) . .
Ga1 Ga23 Ga29 59.8(5) 2_676 .
Ga14 Ga23 Ga29 105.6(6) . .
Ga8 Ga23 Ga31 157.3(7) . 1_565
Ta3 Ga23 Ga31 57.8(4) . 1_565
Ga9 Ga23 Ga31 100.7(6) . 1_565
Ta2 Ga23 Ga31 147.5(6) . 1_565
Ga1 Ga23 Ga31 60.0(5) 2_676 1_565
Ga14 Ga23 Ga31 59.3(4) . 1_565
Ga29 Ga23 Ga31 63.4(5) . 1_565
Ga8 Ga23 Ga18 55.8(4) . .
Ta3 Ga23 Ga18 51.8(3) . .
Ga9 Ga23 Ga18 124.5(6) . .
Ta2 Ga23 Ga18 107.7(5) . .
Ga1 Ga23 Ga18 114.3(6) 2_676 .
Ga14 Ga23 Ga18 96.2(5) . .
Ga29 Ga23 Ga18 57.1(4) . .
Ga31 Ga23 Ga18 104.0(5) 1_565 .
Ga8 Ga23 Ga32 97.8(6) . .
Ta3 Ga23 Ga32 155.8(7) . .
Ga9 Ga23 Ga32 63.1(5) . .
Ta2 Ga23 Ga32 51.8(5) . .
Ga1 Ga23 Ga32 66.7(5) 2_676 .
Ga14 Ga23 Ga32 108.1(6) . .
Ga29 Ga23 Ga32 125.1(6) . .
Ga31 Ga23 Ga32 99.9(6) 1_565 .
Ga18 Ga23 Ga32 152.3(7) . .
Ga8 Ga23 Ga12 54.9(4) . .
Ta3 Ga23 Ga12 94.3(4) . .
Ga9 Ga23 Ga12 52.8(4) . .
Ta2 Ga23 Ga12 50.2(3) . .
Ga1 Ga23 Ga12 161.1(6) 2_676 .
Ga14 Ga23 Ga12 76.5(4) . .
Ga29 Ga23 Ga12 132.5(6) . .
Ga31 Ga23 Ga12 135.7(6) 1_565 .
Ga18 Ga23 Ga12 75.4(4) . .
Ga32 Ga23 Ga12 97.0(6) . .
Ga8 Ga23 Ga33 59.0(5) . .
Ta3 Ga23 Ga33 150.8(7) . .
Ga9 Ga23 Ga33 99.0(6) . .
Ta2 Ga23 Ga33 50.8(4) . .
Ga1 Ga23 Ga33 66.9(5) 2_676 .
Ga14 Ga23 Ga33 155.1(7) . .
Ga29 Ga23 Ga33 97.3(6) . .
Ga31 Ga23 Ga33 126.2(6) 1_565 .
Ga18 Ga23 Ga33 104.7(6) . .
Ga32 Ga23 Ga33 48.7(6) . .
Ga12 Ga23 Ga33 95.4(6) . .
Ta6 Ga24 Ta4 168.7(5) 2_566 .
Ta6 Ga24 Ga20 129.2(5) 2_566 .
Ta4 Ga24 Ga20 60.5(4) . .
Ta6 Ga24 Ga19 57.8(3) 2_566 2_576
Ta4 Ga24 Ga19 112.9(5) . 2_576
Ga20 Ga24 Ga19 172.5(6) . 2_576
Ta6 Ga24 Ga16 114.2(5) 2_566 .
Ta4 Ga24 Ga16 56.9(3) . .
Ga20 Ga24 Ga16 89.2(4) . .
Ga19 Ga24 Ga16 89.5(4) 2_576 .
Ta6 Ga24 Ga3 62.2(2) 2_566 .
Ta4 Ga24 Ga3 127.6(4) . .
Ga20 Ga24 Ga3 88.5(4) . .
Ga19 Ga24 Ga3 93.7(4) 2_576 .
Ga16 Ga24 Ga3 172.2(5) . .
Ta6 Ga24 Ga7 125.0(4) 2_566 .
Ta4 Ga24 Ga7 56.0(3) . .
Ga20 Ga24 Ga7 88.4(5) . .
Ga19 Ga24 Ga7 84.7(4) 2_576 .
Ga16 Ga24 Ga7 103.0(4) . .
Ga3 Ga24 Ga7 84.4(3) . .
Ta6 Ga24 Ga12 55.8(3) 2_566 2_566
Ta4 Ga24 Ga12 125.0(4) . 2_566
Ga20 Ga24 Ga12 86.3(4) . 2_566
Ga19 Ga24 Ga12 100.8(5) 2_576 2_566
Ga16 Ga24 Ga12 82.4(4) . 2_566
Ga3 Ga24 Ga12 90.0(3) . 2_566
Ga7 Ga24 Ga12 172.4(5) . 2_566
Ta6 Ga24 Ga25 119.6(4) 2_566 .
Ta4 Ga24 Ga25 50.5(3) . .
Ga20 Ga24 Ga25 111.0(5) . .
Ga19 Ga24 Ga25 62.4(4) 2_576 .
Ga16 Ga24 Ga25 56.7(3) . .
Ga3 Ga24 Ga25 131.1(4) . .
Ga7 Ga24 Ga25 53.4(3) . .
Ga12 Ga24 Ga25 133.9(5) 2_566 .
Ta4 Ga25 Ta5 147.4(5) . 2_676
Ta4 Ga25 Ga15 108.4(4) . 1_455
Ta5 Ga25 Ga15 54.5(3) 2_676 1_455
Ta4 Ga25 Ga1 105.9(5) . .
Ta5 Ga25 Ga1 106.7(5) 2_676 .
Ga15 Ga25 Ga1 117.1(6) 1_455 .
Ta4 Ga25 Ga7 55.6(3) . .
Ta5 Ga25 Ga7 109.4(4) 2_676 .
Ga15 Ga25 Ga7 127.4(5) 1_455 .
Ga1 Ga25 Ga7 115.6(5) . .
Ta4 Ga25 Ga17 58.8(4) . .
Ta5 Ga25 Ga17 142.6(5) 2_676 .
Ga15 Ga25 Ga17 98.3(5) 1_455 .
Ga1 Ga25 Ga17 59.5(5) . .
Ga7 Ga25 Ga17 107.8(5) . .
Ta4 Ga25 Ga22 110.5(5) . .
Ta5 Ga25 Ga22 54.0(3) 2_676 .
Ga15 Ga25 Ga22 98.3(4) 1_455 .
Ga1 Ga25 Ga22 116.4(5) . .
Ga7 Ga25 Ga22 57.1(3) . .
Ga17 Ga25 Ga22 162.5(6) . .
Ta4 Ga25 Ga30 58.0(4) . .
Ta5 Ga25 Ga30 145.2(5) 2_676 .
Ga15 Ga25 Ga30 159.4(5) 1_455 .
Ga1 Ga25 Ga30 59.2(5) . .
Ga7 Ga25 Ga30 60.6(4) . .
Ga17 Ga25 Ga30 61.7(4) . .
Ga22 Ga25 Ga30 101.1(5) . .
Ta4 Ga25 Ga29 147.6(5) . 2_676
Ta5 Ga25 Ga29 56.8(3) 2_676 2_676
Ga15 Ga25 Ga29 103.9(5) 1_455 2_676
Ga1 Ga25 Ga29 59.1(4) . 2_676
Ga7 Ga25 Ga29 102.4(5) . 2_676
Ga17 Ga25 Ga29 118.3(5) . 2_676
Ga22 Ga25 Ga29 62.2(4) . 2_676
Ga30 Ga25 Ga29 91.3(5) . 2_676
Ta4 Ga25 Ga21 143.3(5) . 2_676
Ta5 Ga25 Ga21 58.7(3) 2_676 2_676
Ga15 Ga25 Ga21 61.5(4) 1_455 2_676
Ga1 Ga25 Ga21 59.3(5) . 2_676
Ga7 Ga25 Ga21 159.9(5) . 2_676
Ga17 Ga25 Ga21 86.7(5) . 2_676
Ga22 Ga25 Ga21 106.0(5) . 2_676
Ga30 Ga25 Ga21 118.5(5) . 2_676
Ga29 Ga25 Ga21 57.7(4) 2_676 2_676
Ta4 Ga25 Ga16 52.9(3) . .
Ta5 Ga25 Ga16 109.5(4) 2_676 .
Ga15 Ga25 Ga16 57.1(4) 1_455 .
Ga1 Ga25 Ga16 117.3(5) . .
Ga7 Ga25 Ga16 98.2(4) . .
Ga17 Ga25 Ga16 60.4(4) . .
Ga22 Ga25 Ga16 126.4(5) . .
Ga30 Ga25 Ga16 105.0(5) . .
Ga29 Ga25 Ga16 158.3(6) 2_676 .
Ga21 Ga25 Ga16 101.2(5) 2_676 .
Ta4 Ga25 Ga19 96.3(4) . 2_576
Ta5 Ga25 Ga19 51.1(3) 2_676 2_576
Ga15 Ga25 Ga19 53.7(4) 1_455 2_576
Ga1 Ga25 Ga19 157.8(5) . 2_576
Ga7 Ga25 Ga19 76.9(4) . 2_576
Ga17 Ga25 Ga19 137.0(5) . 2_576
Ga22 Ga25 Ga19 53.1(3) . 2_576
Ga30 Ga25 Ga19 137.3(5) . 2_576
Ga29 Ga25 Ga19 101.3(4) 2_676 2_576
Ga21 Ga25 Ga19 102.4(5) 2_676 2_576
Ga16 Ga25 Ga19 76.5(4) . 2_576
Ta4 Ga25 Ga24 47.8(3) . .
Ta5 Ga25 Ga24 99.6(4) 2_676 .
Ga15 Ga25 Ga24 77.5(4) 1_455 .
Ga1 Ga25 Ga24 153.7(5) . .
Ga7 Ga25 Ga24 54.4(3) . .
Ga17 Ga25 Ga24 98.3(5) . .
Ga22 Ga25 Ga24 80.2(4) . .
Ga30 Ga25 Ga24 99.1(5) . .
Ga29 Ga25 Ga24 142.2(5) 2_676 .
Ga21 Ga25 Ga24 139.0(5) 2_676 .
Ga16 Ga25 Ga24 50.2(3) . .
Ga19 Ga25 Ga24 48.5(3) 2_576 .
Ga15 Ga26 Ta1 55.4(4) . .
Ga15 Ga26 Ga28 102.3(6) . 2_666
Ta1 Ga26 Ga28 55.8(4) . 2_666
Ga15 Ga26 Ga1 113.8(7) . .
Ta1 Ga26 Ga1 109.0(6) . .
Ga28 Ga26 Ga1 118.6(6) 2_666 .
Ga15 Ga26 Ga30 155.6(6) . .
Ta1 Ga26 Ga30 148.0(6) . .
Ga28 Ga26 Ga30 100.9(6) 2_666 .
Ga1 Ga26 Ga30 60.0(5) . .
Ga15 Ga26 Ga12 127.8(6) . 2_666
Ta1 Ga26 Ga12 109.5(5) . 2_666
Ga28 Ga26 Ga12 56.5(4) 2_666 2_666
Ga1 Ga26 Ga12 118.2(7) . 2_666
Ga30 Ga26 Ga12 61.6(5) . 2_666
Ga15 Ga26 Ta6 107.0(5) . 2_666
Ta1 Ga26 Ta6 144.7(6) . 2_666
Ga28 Ga26 Ta6 108.3(6) 2_666 2_666
Ga1 Ga26 Ta6 106.3(5) . 2_666
Ga30 Ga26 Ta6 57.9(4) . 2_666
Ga12 Ga26 Ta6 53.7(3) 2_666 2_666
Ga15 Ga26 Ga31 95.2(5) . 2_666
Ta1 Ga26 Ga31 143.8(6) . 2_666
Ga28 Ga26 Ga31 160.4(7) 2_666 2_666
Ga1 Ga26 Ga31 60.2(5) . 2_666
Ga30 Ga26 Ga31 60.7(4) . 2_666
Ga12 Ga26 Ga31 105.5(6) 2_666 2_666
Ta6 Ga26 Ga31 57.3(4) 2_666 2_666
Ga15 Ga26 Ga19 57.4(4) . 2_676
Ta1 Ga26 Ga19 110.0(5) . 2_676
Ga28 Ga26 Ga19 127.8(6) 2_666 2_676
Ga1 Ga26 Ga19 113.4(6) . 2_676
Ga30 Ga26 Ga19 101.7(5) . 2_676
Ga12 Ga26 Ga19 96.1(5) 2_666 2_676
Ta6 Ga26 Ga19 51.3(3) 2_666 2_676
Ga31 Ga26 Ga19 56.3(4) 2_666 2_676
Ga15 Ga26 Ga16 55.4(4) . 1_655
Ta1 Ga26 Ga16 51.0(3) . 1_655
Ga28 Ga26 Ga16 55.5(4) 2_666 1_655
Ga1 Ga26 Ga16 159.9(7) . 1_655
Ga30 Ga26 Ga16 137.5(6) . 1_655
Ga12 Ga26 Ga16 76.2(4) 2_666 1_655
Ta6 Ga26 Ga16 93.6(5) 2_666 1_655
Ga31 Ga26 Ga16 132.7(6) 2_666 1_655
Ga19 Ga26 Ga16 76.5(4) 2_676 1_655
Ga15 Ga26 Ga32 58.4(5) . 2_676
Ta1 Ga26 Ga32 50.8(4) . 2_676
Ga28 Ga26 Ga32 99.2(6) 2_666 2_676
Ga1 Ga26 Ga32 65.1(6) . 2_676
Ga30 Ga26 Ga32 124.7(7) . 2_676
Ga12 Ga26 Ga32 154.8(6) 2_666 2_676
Ta6 Ga26 Ga32 151.4(6) 2_666 2_676
Ga31 Ga26 Ga32 97.5(6) 2_666 2_676
Ga19 Ga26 Ga32 105.2(6) 2_676 2_676
Ga16 Ga26 Ga32 95.8(6) 1_655 2_676
Ga15 Ga26 Ga33 97.3(6) . 1_556
Ta1 Ga26 Ga33 51.2(4) . 1_556
Ga28 Ga26 Ga33 62.1(5) 2_666 1_556
Ga1 Ga26 Ga33 65.3(5) . 1_556
Ga30 Ga26 Ga33 100.1(6) . 1_556
Ga12 Ga26 Ga33 108.2(6) 2_666 1_556
Ta6 Ga26 Ga33 155.5(7) 2_666 1_556
Ga31 Ga26 Ga33 124.6(7) 2_666 1_556
Ga19 Ga26 Ga33 153.0(7) 2_676 1_556
Ga16 Ga26 Ga33 97.6(5) 1_655 1_556
Ga32 Ga26 Ga33 48.5(5) 2_676 1_556
Ta1 Ga27 Ta2 171.5(5) 1_454 .
Ta1 Ga27 Ga9 122.0(5) 1_454 .
Ta2 Ga27 Ga9 57.7(3) . .
Ta1 Ga27 Ga2 58.0(2) 1_454 1_565
Ta2 Ga27 Ga2 113.9(4) . 1_565
Ga9 Ga27 Ga2 89.6(4) . 1_565
Ta1 Ga27 Ga16 58.3(3) 1_454 1_554
Ta2 Ga27 Ga16 122.3(5) . 1_554
Ga9 Ga27 Ga16 178.8(5) . 1_554
Ga2 Ga27 Ga16 91.4(4) 1_565 1_554
Ta1 Ga27 Ga6 56.4(3) 1_454 1_455
Ta2 Ga27 Ga6 130.8(4) . 1_455
Ga9 Ga27 Ga6 89.9(4) . 1_455
Ga2 Ga27 Ga6 100.3(4) 1_565 1_455
Ga16 Ga27 Ga6 89.4(4) 1_554 1_455
Ta1 Ga27 Ga17 115.7(5) 1_454 1_554
Ta2 Ga27 Ga17 61.2(4) . 1_554
Ga9 Ga27 Ga17 116.3(5) . 1_554
Ga2 Ga27 Ga17 99.5(4) 1_565 1_554
Ga16 Ga27 Ga17 64.0(4) 1_554 1_554
Ga6 Ga27 Ga17 147.1(6) 1_455 1_554
Ta1 Ga27 Ga28 132.0(5) 1_454 .
Ta2 Ga27 Ga28 55.7(3) . .
Ga9 Ga27 Ga28 88.2(4) . .
Ga2 Ga27 Ga28 168.4(5) 1_565 .
Ga16 Ga27 Ga28 90.8(4) 1_554 .
Ga6 Ga27 Ga28 91.1(4) 1_455 .
Ga17 Ga27 Ga28 71.4(4) 1_554 .
Ta1 Ga27 Ga32 118.7(5) 1_454 .
Ta2 Ga27 Ga32 52.9(4) . .
Ga9 Ga27 Ga32 63.8(5) . .
Ga2 Ga27 Ga32 61.3(4) 1_565 .
Ga16 Ga27 Ga32 117.2(5) 1_554 .
Ga6 Ga27 Ga32 146.4(6) 1_455 .
Ga17 Ga27 Ga32 66.5(5) 1_554 .
Ga28 Ga27 Ga32 107.7(5) . .
Ta1 Ga27 Ga21 54.2(3) 1_454 1_455
Ta2 Ga27 Ga21 124.6(4) . 1_455
Ga9 Ga27 Ga21 67.8(4) . 1_455
Ga2 Ga27 Ga21 54.3(3) 1_565 1_455
Ga16 Ga27 Ga21 112.4(5) 1_554 1_455
Ga6 Ga27 Ga21 52.8(4) 1_455 1_455
Ga17 Ga27 Ga21 153.7(5) 1_554 1_455
Ga28 Ga27 Ga21 134.5(4) . 1_455
Ga32 Ga27 Ga21 95.9(5) . 1_455
Ta2 Ga28 Ta1 173.3(5) . 2_666
Ta2 Ga28 Ga12 59.8(3) . .
Ta1 Ga28 Ga12 122.3(4) 2_666 .
Ta2 Ga28 Ga5 57.7(2) . .
Ta1 Ga28 Ga5 115.6(4) 2_666 .
Ga12 Ga28 Ga5 93.3(4) . .
Ta2 Ga28 Ga6 120.9(4) . 2_665
Ta1 Ga28 Ga6 57.5(3) 2_666 2_665
Ga12 Ga28 Ga6 176.0(5) . 2_665
Ga5 Ga28 Ga6 90.2(4) . 2_665
Ta2 Ga28 Ga26 117.2(5) . 2_666
Ta1 Ga28 Ga26 61.9(4) 2_666 2_666
Ga12 Ga28 Ga26 64.0(4) . 2_666
Ga5 Ga28 Ga26 101.7(5) . 2_666
Ga6 Ga28 Ga26 117.2(5) 2_665 2_666
Ta2 Ga28 Ga16 129.1(5) . 2_566
Ta1 Ga28 Ga16 57.5(3) 2_666 2_566
Ga12 Ga28 Ga16 86.7(4) . 2_566
Ga5 Ga28 Ga16 171.0(5) . 2_566
Ga6 Ga28 Ga16 90.2(4) 2_665 2_566
Ga26 Ga28 Ga16 70.2(4) 2_666 2_566
Ta2 Ga28 Ga27 56.5(3) . .
Ta1 Ga28 Ga27 128.5(5) 2_666 .
Ga12 Ga28 Ga27 88.7(4) . .
Ga5 Ga28 Ga27 100.6(4) . .
Ga6 Ga28 Ga27 88.7(4) 2_665 .
Ga26 Ga28 Ga27 145.4(5) 2_666 .
Ga16 Ga28 Ga27 88.5(4) 2_566 .
Ta2 Ga28 Ga33 118.8(5) . 2_665
Ta1 Ga28 Ga33 54.4(4) 2_666 2_665
Ga12 Ga28 Ga33 118.9(5) . 2_665
Ga5 Ga28 Ga33 61.6(4) . 2_665
Ga6 Ga28 Ga33 64.6(5) 2_665 2_665
Ga26 Ga28 Ga33 68.3(5) 2_666 2_665
Ga16 Ga28 Ga33 110.6(5) 2_566 2_665
Ga27 Ga28 Ga33 146.3(5) . 2_665
Ta2 Ga28 Ga17 54.1(3) . 1_554
Ta1 Ga28 Ga17 123.6(4) 2_666 1_554
Ga12 Ga28 Ga17 113.9(5) . 1_554
Ga5 Ga28 Ga17 53.9(3) . 1_554
Ga6 Ga28 Ga17 66.8(4) 2_665 1_554
Ga26 Ga28 Ga17 155.6(6) 2_666 1_554
Ga16 Ga28 Ga17 134.0(5) 2_566 1_554
Ga27 Ga28 Ga17 53.6(4) . 1_554
Ga33 Ga28 Ga17 95.2(5) 2_665 1_554
Ta3 Ga29 Ta5 147.5(5) . .
Ta3 Ga29 Ga4 54.8(2) . 1_565
Ta5 Ga29 Ga4 107.6(4) . 1_565
Ta3 Ga29 Ga20 111.6(5) . 2_666
Ta5 Ga29 Ga20 54.8(3) . 2_666
Ga4 Ga29 Ga20 129.1(5) 1_565 2_666
Ta3 Ga29 Ga21 145.4(6) . .
Ta5 Ga29 Ga21 60.3(4) . .
Ga4 Ga29 Ga21 157.0(6) 1_565 .
Ga20 Ga29 Ga21 62.5(4) 2_666 .
Ta3 Ga29 Ga1 105.6(5) . 2_676
Ta5 Ga29 Ga1 106.4(5) . 2_676
Ga4 Ga29 Ga1 110.1(5) 1_565 2_676
Ga20 Ga29 Ga1 120.6(6) 2_666 2_676
Ga21 Ga29 Ga1 60.5(5) . 2_676
Ta3 Ga29 Ga18 55.0(3) . .
Ta5 Ga29 Ga18 110.9(5) . .
Ga4 Ga29 Ga18 100.0(4) 1_565 .
Ga20 Ga29 Ga18 58.5(4) 2_666 .
Ga21 Ga29 Ga18 102.7(5) . .
Ga1 Ga29 Ga18 121.1(6) 2_676 .
Ta3 Ga29 Ga23 58.8(4) . .
Ta5 Ga29 Ga23 147.8(6) . .
Ga4 Ga29 Ga23 104.5(5) 1_565 .
Ga20 Ga29 Ga23 105.1(6) 2_666 .
Ga21 Ga29 Ga23 88.7(5) . .
Ga1 Ga29 Ga23 59.2(5) 2_676 .
Ga18 Ga29 Ga23 64.9(4) . .
Ta3 Ga29 Ga25 141.7(6) . 2_676
Ta5 Ga29 Ga25 57.0(3) . 2_676
Ga4 Ga29 Ga25 95.5(4) 1_565 2_676
Ga20 Ga29 Ga25 106.0(5) 2_666 2_676
Ga21 Ga29 Ga25 61.5(4) . 2_676
Ga1 Ga29 Ga25 58.5(4) 2_676 2_676
Ga18 Ga29 Ga25 163.0(6) . 2_676
Ga23 Ga29 Ga25 117.7(5) . 2_676
Ta3 Ga29 Ga22 108.9(5) . 2_676
Ta5 Ga29 Ga22 52.6(3) . 2_676
Ga4 Ga29 Ga22 56.3(3) 1_565 2_676
Ga20 Ga29 Ga22 97.8(5) 2_666 2_676
Ga21 Ga29 Ga22 105.7(5) . 2_676
Ga1 Ga29 Ga22 112.0(5) 2_676 2_676
Ga18 Ga29 Ga22 126.8(5) . 2_676
Ga23 Ga29 Ga22 156.8(6) . 2_676
Ga25 Ga29 Ga22 57.9(4) 2_676 2_676
Ta3 Ga29 Ga31 56.6(3) . 1_565
Ta5 Ga29 Ga31 142.2(5) . 1_565
Ga4 Ga29 Ga31 57.5(3) 1_565 1_565
Ga20 Ga29 Ga31 162.6(6) 2_666 1_565
Ga21 Ga29 Ga31 118.5(5) . 1_565
Ga1 Ga29 Ga31 58.1(4) 2_676 1_565
Ga18 Ga29 Ga31 106.1(5) . 1_565
Ga23 Ga29 Ga31 58.5(5) . 1_565
Ga25 Ga29 Ga31 88.1(5) 2_676 1_565
Ga22 Ga29 Ga31 98.4(5) 2_676 1_565
Ta3 Ga29 Ga10 51.3(3) . .
Ta5 Ga29 Ga10 96.3(4) . .
Ga4 Ga29 Ga10 55.1(3) 1_565 .
Ga20 Ga29 Ga10 77.9(4) 2_666 .
Ga21 Ga29 Ga10 140.4(6) . .
Ga1 Ga29 Ga10 156.4(6) 2_676 .
Ga18 Ga29 Ga10 53.4(3) . .
Ga23 Ga29 Ga10 103.9(5) . .
Ga25 Ga29 Ga10 134.6(5) 2_676 .
Ga22 Ga29 Ga10 76.7(4) 2_676 .
Ga31 Ga29 Ga10 99.7(4) 1_565 .
Ta4 Ga30 Ta6 147.6(5) . 2_666
Ta4 Ga30 Ga10 109.6(5) . .
Ta6 Ga30 Ga10 54.5(3) 2_666 .
Ta4 Ga30 Ga8 54.9(3) . 2_666
Ta6 Ga30 Ga8 109.9(5) 2_666 2_666
Ga10 Ga30 Ga8 129.0(6) . 2_666
Ta4 Ga30 Ga1 104.1(5) . .
Ta6 Ga30 Ga1 108.3(5) 2_666 .
Ga10 Ga30 Ga1 116.7(5) . .
Ga8 Ga30 Ga1 114.3(5) 2_666 .
Ta4 Ga30 Ga26 141.7(5) . .
Ta6 Ga30 Ga26 61.2(4) 2_666 .
Ga10 Ga30 Ga26 108.7(5) . .
Ga8 Ga30 Ga26 98.1(5) 2_666 .
Ga1 Ga30 Ga26 59.2(5) . .
Ta4 Ga30 Ga31 145.3(6) . 2_666
Ta6 Ga30 Ga31 58.0(4) 2_666 2_666
Ga10 Ga30 Ga31 62.1(4) . 2_666
Ga8 Ga30 Ga31 157.8(6) 2_666 2_666
Ga1 Ga30 Ga31 59.7(4) . 2_666
Ga26 Ga30 Ga31 59.9(4) . 2_666
Ta4 Ga30 Ga7 54.4(3) . .
Ta6 Ga30 Ga7 110.1(5) 2_666 .
Ga10 Ga30 Ga7 57.3(4) . .
Ga8 Ga30 Ga7 100.4(5) 2_666 .
Ga1 Ga30 Ga7 113.6(5) . .
Ga26 Ga30 Ga7 161.4(6) . .
Ga31 Ga30 Ga7 101.4(5) 2_666 .
Ta4 Ga30 Ga25 56.1(3) . .
Ta6 Ga30 Ga25 145.9(5) 2_666 .
Ga10 Ga30 Ga25 100.5(5) . .
Ga8 Ga30 Ga25 103.9(5) 2_666 .
Ga1 Ga30 Ga25 58.8(5) . .
Ga26 Ga30 Ga25 118.0(6) . .
Ga31 Ga30 Ga25 91.0(5) 2_666 .
Ga7 Ga30 Ga25 58.8(4) . .
Ta4 Ga30 Ga12 111.5(5) . 2_666
Ta6 Ga30 Ga12 53.9(3) 2_666 2_666
Ga10 Ga30 Ga12 99.9(5) . 2_666
Ga8 Ga30 Ga12 58.3(4) 2_666 2_666
Ga1 Ga30 Ga12 115.3(5) . 2_666
Ga26 Ga30 Ga12 59.2(4) . 2_666
Ga31 Ga30 Ga12 103.2(5) 2_666 2_666
Ga7 Ga30 Ga12 131.1(5) . 2_666
Ga25 Ga30 Ga12 158.9(5) . 2_666
Ta4 Ga30 Ga17 56.9(4) . .
Ta6 Ga30 Ga17 145.9(6) 2_666 .
Ga10 Ga30 Ga17 158.5(6) . .
Ga8 Ga30 Ga17 60.0(4) 2_666 .
Ga1 Ga30 Ga17 58.3(5) . .
Ga26 Ga30 Ga17 86.9(5) . .
Ga31 Ga30 Ga17 117.9(6) 2_666 .
Ga7 Ga30 Ga17 103.9(5) . .
Ga25 Ga30 Ga17 58.4(4) . .
Ga12 Ga30 Ga17 100.8(5) 2_666 .
Ta4 Ga30 Ga18 50.5(3) . 2_666
Ta6 Ga30 Ga18 97.2(4) 2_666 2_666
Ga10 Ga30 Ga18 78.1(4) . 2_666
Ga8 Ga30 Ga18 54.3(4) 2_666 2_666
Ga1 Ga30 Ga18 154.5(6) . 2_666
Ga26 Ga30 Ga18 139.0(6) . 2_666
Ga31 Ga30 Ga18 140.1(5) 2_666 2_666
Ga7 Ga30 Ga18 54.9(4) . 2_666
Ga25 Ga30 Ga18 99.5(5) . 2_666
Ga12 Ga30 Ga18 79.7(4) 2_666 2_666
Ga17 Ga30 Ga18 100.1(5) . 2_666
Ta4 Ga30 Ga11 100.6(4) . 2_666
Ta6 Ga30 Ga11 47.2(3) 2_666 2_666
Ga10 Ga30 Ga11 56.6(3) . 2_666
Ga8 Ga30 Ga11 77.5(4) 2_666 2_666
Ga1 Ga30 Ga11 155.1(6) . 2_666
Ga26 Ga30 Ga11 98.6(5) . 2_666
Ga31 Ga30 Ga11 100.7(5) 2_666 2_666
Ga7 Ga30 Ga11 83.8(4) . 2_666
Ga25 Ga30 Ga11 142.4(5) . 2_666
Ga12 Ga30 Ga11 50.6(3) 2_666 2_666
Ga17 Ga30 Ga11 137.5(5) . 2_666
Ga18 Ga30 Ga11 50.2(3) 2_666 2_666
Ta3 Ga31 Ta6 147.7(5) 1_545 .
Ta3 Ga31 Ga19 111.2(5) 1_545 1_545
Ta6 Ga31 Ga19 54.8(3) . 1_545
Ta3 Ga31 Ga4 54.1(2) 1_545 .
Ta6 Ga31 Ga4 110.0(4) . .
Ga19 Ga31 Ga4 131.2(5) 1_545 .
Ta3 Ga31 Ga14 54.4(3) 1_545 1_545
Ta6 Ga31 Ga14 112.1(5) . 1_545
Ga19 Ga31 Ga14 59.2(4) 1_545 1_545
Ga4 Ga31 Ga14 101.0(4) . 1_545
Ta3 Ga31 Ga1 103.9(5) 1_545 2_666
Ta6 Ga31 Ga1 108.2(5) . 2_666
Ga19 Ga31 Ga1 119.6(5) 1_545 2_666
Ga4 Ga31 Ga1 109.1(5) . 2_666
Ga14 Ga31 Ga1 116.0(6) 1_545 2_666
Ta3 Ga31 Ga26 144.7(6) 1_545 2_666
Ta6 Ga31 Ga26 61.2(4) . 2_666
Ga19 Ga31 Ga26 64.3(4) 1_545 2_666
Ga4 Ga31 Ga26 156.2(6) . 2_666
Ga14 Ga31 Ga26 102.8(5) 1_545 2_666
Ga1 Ga31 Ga26 58.8(5) 2_666 2_666
Ta3 Ga31 Ga23 58.2(4) 1_545 1_545
Ta6 Ga31 Ga23 146.2(5) . 1_545
Ga19 Ga31 Ga23 101.9(5) 1_545 1_545
Ga4 Ga31 Ga23 103.7(5) . 1_545
Ga14 Ga31 Ga23 59.8(5) 1_545 1_545
Ga1 Ga31 Ga23 58.9(5) 2_666 1_545
Ga26 Ga31 Ga23 87.6(5) 2_666 1_545
Ta3 Ga31 Ga30 142.0(5) 1_545 2_666
Ta6 Ga31 Ga30 58.6(4) . 2_666
Ga19 Ga31 Ga30 106.6(5) 1_545 2_666
Ga4 Ga31 Ga30 96.9(4) . 2_666
Ga14 Ga31 Ga30 161.9(5) 1_545 2_666
Ga1 Ga31 Ga30 59.0(4) 2_666 2_666
Ga26 Ga31 Ga30 59.3(4) 2_666 2_666
Ga23 Ga31 Ga30 117.9(5) 1_545 2_666
Ta3 Ga31 Ga10 111.0(4) 1_545 2_666
Ta6 Ga31 Ga10 53.0(3) . 2_666
Ga19 Ga31 Ga10 99.9(5) 1_545 2_666
Ga4 Ga31 Ga10 58.9(3) . 2_666
Ga14 Ga31 Ga10 132.4(5) 1_545 2_666
Ga1 Ga31 Ga10 111.4(5) 2_666 2_666
Ga26 Ga31 Ga10 104.2(5) 2_666 2_666
Ga23 Ga31 Ga10 158.1(6) 1_545 2_666
Ga30 Ga31 Ga10 57.0(4) 2_666 2_666
Ta3 Ga31 Ga29 55.0(3) 1_545 1_545
Ta6 Ga31 Ga29 145.5(5) . 1_545
Ga19 Ga31 Ga29 159.1(6) 1_545 1_545
Ga4 Ga31 Ga29 56.8(3) . 1_545
Ga14 Ga31 Ga29 102.0(5) 1_545 1_545
Ga1 Ga31 Ga29 57.7(4) 2_666 1_545
Ga26 Ga31 Ga29 116.4(5) 2_666 1_545
Ga23 Ga31 Ga29 58.1(4) 1_545 1_545
Ga30 Ga31 Ga29 89.6(5) 2_666 1_545
Ga10 Ga31 Ga29 100.0(5) 2_666 1_545
Ta3 Ga31 Ga22 50.0(3) 1_545 1_545
Ta6 Ga31 Ga22 97.6(4) . 1_545
Ga19 Ga31 Ga22 80.0(4) 1_545 1_545
Ga4 Ga31 Ga22 54.5(3) . 1_545
Ga14 Ga31 Ga22 56.3(3) 1_545 1_545
Ga1 Ga31 Ga22 153.5(6) 2_666 1_545
Ga26 Ga31 Ga22 144.3(6) 2_666 1_545
Ga23 Ga31 Ga22 101.9(5) 1_545 1_545
Ga30 Ga31 Ga22 136.4(5) 2_666 1_545
Ga10 Ga31 Ga22 79.5(4) 2_666 1_545
Ga29 Ga31 Ga22 97.4(4) 1_545 1_545
Ta3 Ga31 Ga13 100.3(4) 1_545 2_666
Ta6 Ga31 Ga13 47.4(3) . 2_666
Ga19 Ga31 Ga13 56.5(4) 1_545 2_666
Ga4 Ga31 Ga13 79.1(3) . 2_666
Ga14 Ga31 Ga13 84.5(4) 1_545 2_666
Ga1 Ga31 Ga13 154.6(5) 2_666 2_666
Ga26 Ga31 Ga13 104.0(5) 2_666 2_666
Ga23 Ga31 Ga13 144.2(5) 1_545 2_666
Ga30 Ga31 Ga13 96.7(5) 2_666 2_666
Ga10 Ga31 Ga13 51.3(3) 2_666 2_666
Ga29 Ga31 Ga13 136.0(5) 1_545 2_666
Ga22 Ga31 Ga13 50.3(3) 1_545 2_666
Ta2 Ga32 Ta1 151.8(9) . 2_676
Ta2 Ga32 Ga33 59.1(6) . .
Ta1 Ga32 Ga33 149.1(9) 2_676 .
Ta2 Ga32 Ga33 148.6(10) . 2_675
Ta1 Ga32 Ga33 59.6(6) 2_676 2_675
Ga33 Ga32 Ga33 89.5(9) . 2_675
Ta2 Ga32 Ga15 103.6(7) . 2_676
Ta1 Ga32 Ga15 52.6(4) 2_676 2_676
Ga33 Ga32 Ga15 149.0(9) . 2_676
Ga33 Ga32 Ga15 105.0(8) 2_675 2_676
Ta2 Ga32 Ga2 102.2(7) . 1_565
Ta1 Ga32 Ga2 52.8(4) 2_676 1_565
Ga33 Ga32 Ga2 148.8(9) . 1_565
Ga33 Ga32 Ga2 105.0(8) 2_675 1_565
Ga15 Ga32 Ga2 53.6(4) 2_676 1_565
Ta2 Ga32 Ga9 51.0(4) . .
Ta1 Ga32 Ga9 104.6(7) 2_676 .
Ga33 Ga32 Ga9 103.7(7) . .
Ga33 Ga32 Ga9 152.7(10) 2_675 .
Ga15 Ga32 Ga9 52.8(4) 2_676 .
Ga2 Ga32 Ga9 75.8(5) 1_565 .
Ta2 Ga32 Ga27 51.0(4) . .
Ta1 Ga32 Ga27 103.8(7) 2_676 .
Ga33 Ga32 Ga27 103.8(8) . .
Ga33 Ga32 Ga27 149.9(9) 2_675 .
Ga15 Ga32 Ga27 77.2(6) 2_676 .
Ga2 Ga32 Ga27 51.5(4) 1_565 .
Ga9 Ga32 Ga27 49.8(4) . .
Ta2 Ga32 Ga23 54.8(4) . .
Ta1 Ga32 Ga23 125.1(8) 2_676 .
Ga33 Ga32 Ga23 66.7(6) . .
Ga33 Ga32 Ga23 117.1(9) 2_675 .
Ga15 Ga32 Ga23 82.3(6) 2_676 .
Ga2 Ga32 Ga23 125.7(7) 1_565 .
Ga9 Ga32 Ga23 51.0(4) . .
Ga27 Ga32 Ga23 93.0(6) . .
Ta2 Ga32 Ga21 125.4(8) . 2_675
Ta1 Ga32 Ga21 53.2(4) 2_676 2_675
Ga33 Ga32 Ga21 115.9(8) . 2_675
Ga33 Ga32 Ga21 64.4(6) 2_675 2_675
Ga15 Ga32 Ga21 95.1(6) 2_676 2_675
Ga2 Ga32 Ga21 51.7(4) 1_565 2_675
Ga9 Ga32 Ga21 126.6(7) . 2_675
Ga27 Ga32 Ga21 85.6(6) . 2_675
Ga23 Ga32 Ga21 177.3(8) . 2_675
Ta2 Ga32 Ga17 53.4(5) . 1_554
Ta1 Ga32 Ga17 124.7(7) 2_676 1_554
Ga33 Ga32 Ga17 66.0(7) . 1_554
Ga33 Ga32 Ga17 115.1(8) 2_675 1_554
Ga15 Ga32 Ga17 127.2(8) 2_676 1_554
Ga2 Ga32 Ga17 82.8(6) 1_565 1_554
Ga9 Ga32 Ga17 92.2(6) . 1_554
Ga27 Ga32 Ga17 50.9(5) . 1_554
Ga23 Ga32 Ga17 106.6(7) . 1_554
Ga21 Ga32 Ga17 74.3(5) 2_675 1_554
Ta2 Ga32 Ga26 127.3(7) . 2_676
Ta1 Ga32 Ga26 52.9(5) 2_676 2_676
Ga33 Ga32 Ga26 117.2(9) . 2_676
Ga33 Ga32 Ga26 66.0(7) 2_675 2_676
Ga15 Ga32 Ga26 50.0(5) 2_676 2_676
Ga2 Ga32 Ga26 94.0(6) 1_565 2_676
Ga9 Ga32 Ga26 86.7(6) . 2_676
Ga27 Ga32 Ga26 126.6(7) . 2_676
Ga23 Ga32 Ga26 75.0(6) . 2_676
Ga21 Ga32 Ga26 104.0(6) 2_675 2_676
Ga17 Ga32 Ga26 176.8(8) 1_554 2_676
Ta2 Ga32 Ga1 99.6(6) . 2_676
Ta1 Ga32 Ga1 97.1(7) 2_676 2_676
Ga33 Ga32 Ga1 67.3(7) . 2_676
Ga33 Ga32 Ga1 66.1(7) 2_675 2_676
Ga15 Ga32 Ga1 93.3(6) 2_676 2_676
Ga2 Ga32 Ga1 143.8(8) 1_565 2_676
Ga9 Ga32 Ga1 96.7(6) . 2_676
Ga27 Ga32 Ga1 143.9(7) . 2_676
Ga23 Ga32 Ga1 51.0(5) . 2_676
Ga21 Ga32 Ga1 130.3(7) 2_675 2_676
Ga17 Ga32 Ga1 133.2(8) 1_554 2_676
Ga26 Ga32 Ga1 49.9(5) 2_676 2_676
Ta2 Ga33 Ga32 59.7(6) . .
Ta2 Ga33 Ta1 151.2(8) . 1_554
Ga32 Ga33 Ta1 149.1(9) . 1_554
Ta2 Ga33 Ga32 150.1(10) . 2_675
Ga32 Ga33 Ga32 90.5(9) . 2_675
Ta1 Ga33 Ga32 58.6(6) 1_554 2_675
Ta2 Ga33 Ga8 52.6(4) . .
Ga32 Ga33 Ga8 104.3(8) . .
Ta1 Ga33 Ga8 103.4(7) 1_554 .
Ga32 Ga33 Ga8 149.2(9) 2_675 .
Ta2 Ga33 Ga5 52.5(4) . .
Ga32 Ga33 Ga5 105.7(8) . .
Ta1 Ga33 Ga5 101.9(7) 1_554 .
Ga32 Ga33 Ga5 148.0(9) 2_675 .
Ga8 Ga33 Ga5 53.3(4) . .
Ta2 Ga33 Ga6 104.9(6) . .
Ga32 Ga33 Ga6 151.4(9) . .
Ta1 Ga33 Ga6 50.6(4) 1_554 .
Ga32 Ga33 Ga6 102.8(8) 2_675 .
Ga8 Ga33 Ga6 53.1(4) . .
Ga5 Ga33 Ga6 76.0(5) . .
Ta2 Ga33 Ga28 103.4(7) . 2_665
Ga32 Ga33 Ga28 150.7(9) . 2_665
Ta1 Ga33 Ga28 50.9(4) 1_554 2_665
Ga32 Ga33 Ga28 102.8(8) 2_675 2_665
Ga8 Ga33 Ga28 77.3(5) . 2_665
Ga5 Ga33 Ga28 51.3(4) . 2_665
Ga6 Ga33 Ga28 50.5(4) . 2_665
Ta2 Ga33 Ga21 126.4(7) . .
Ga32 Ga33 Ga21 116.8(9) . .
Ta1 Ga33 Ga21 53.7(5) 1_554 .
Ga32 Ga33 Ga21 66.1(6) 2_675 .
Ga8 Ga33 Ga21 83.1(6) . .
Ga5 Ga33 Ga21 125.4(7) . .
Ga6 Ga33 Ga21 50.3(4) . .
Ga28 Ga33 Ga21 92.5(6) 2_665 .
Ta2 Ga33 Ga23 54.1(5) . .
Ga32 Ga33 Ga23 64.6(6) . .
Ta1 Ga33 Ga23 126.9(7) 1_554 .
Ga32 Ga33 Ga23 117.0(9) 2_675 .
Ga8 Ga33 Ga23 50.9(4) . .
Ga5 Ga33 Ga23 94.9(6) . .
Ga6 Ga33 Ga23 86.8(6) . .
Ga28 Ga33 Ga23 127.5(7) 2_665 .
Ga21 Ga33 Ga23 75.5(6) . .
Ta2 Ga33 Ga17 53.6(5) . 1_554
Ga32 Ga33 Ga17 66.3(7) . 1_554
Ta1 Ga33 Ga17 124.4(8) 1_554 1_554
Ga32 Ga33 Ga17 115.6(8) 2_675 1_554
Ga8 Ga33 Ga17 95.2(6) . 1_554
Ga5 Ga33 Ga17 51.6(4) . 1_554
Ga6 Ga33 Ga17 126.5(7) . 1_554
Ga28 Ga33 Ga17 84.4(6) 2_665 1_554
Ga21 Ga33 Ga17 176.7(8) . 1_554
Ga23 Ga33 Ga17 105.5(7) . 1_554
Ta2 Ga33 Ga26 124.6(8) . 1_554
Ga32 Ga33 Ga26 117.5(8) . 1_554
Ta1 Ga33 Ga26 52.6(4) 1_554 1_554
Ga32 Ga33 Ga26 65.5(7) 2_675 1_554
Ga8 Ga33 Ga26 126.2(8) . 1_554
Ga5 Ga33 Ga26 82.6(6) . 1_554
Ga6 Ga33 Ga26 91.1(6) . 1_554
Ga28 Ga33 Ga26 49.6(4) 2_665 1_554
Ga21 Ga33 Ga26 104.7(7) . 1_554
Ga23 Ga33 Ga26 177.1(8) . 1_554
Ga17 Ga33 Ga26 74.1(6) 1_554 1_554
Ta2 Ga33 Ga1 98.7(7) . 1_554
Ga32 Ga33 Ga1 67.9(6) . 1_554
Ta1 Ga33 Ga1 96.1(6) 1_554 1_554
Ga32 Ga33 Ga1 65.4(6) 2_675 1_554
Ga8 Ga33 Ga1 145.2(8) . 1_554
Ga5 Ga33 Ga1 94.9(6) . 1_554
Ga6 Ga33 Ga1 140.7(8) . 1_554
Ga28 Ga33 Ga1 93.9(6) 2_665 1_554
Ga21 Ga33 Ga1 131.3(7) . 1_554
Ga23 Ga33 Ga1 132.4(8) . 1_554
Ga17 Ga33 Ga1 50.2(4) 1_554 1_554
Ga26 Ga33 Ga1 49.6(5) 1_554 1_554
Ta2 Ga33 Ga1 98.9(7) . 2_676
Ga32 Ga33 Ga1 65.7(7) . 2_676
Ta1 Ga33 Ga1 98.6(7) 1_554 2_676
Ga32 Ga33 Ga1 66.9(7) 2_675 2_676
Ga8 Ga33 Ga1 94.4(6) . 2_676
Ga5 Ga33 Ga1 144.9(7) . 2_676
Ga6 Ga33 Ga1 96.1(6) . 2_676
Ga28 Ga33 Ga1 143.6(8) 2_665 2_676
Ga21 Ga33 Ga1 51.1(5) . 2_676
Ga23 Ga33 Ga1 50.2(5) . 2_676
Ga17 Ga33 Ga1 132.0(8) 1_554 2_676
Ga26 Ga33 Ga1 132.2(7) 1_554 2_676
Ga1 Ga33 Ga1 110.9(6) 1_554 2_676

loop_
_geom_bond_atom_site_label_1
_geom_bond_atom_site_label_2
_geom_bond_distance
_geom_bond_site_symmetry_2
Ta1 Ga15 2.598(10) .
Ta1 Ga6 2.619(10) 1_556
Ta1 Ga27 2.631(12) 1_656
Ta1 Ga2 2.639(3) 1_666
Ta1 Ga28 2.640(12) 2_666
Ta1 Ga16 2.655(11) 1_655
Ta1 Ga32 2.74(2) 2_676
Ta1 Ga33 2.77(2) 1_556
Ta1 Ga21 2.809(14) 1_556
Ta1 Ga26 2.817(15) .
Ta2 Ga8 2.580(11) .
Ta2 Ga9 2.607(12) .
Ta2 Ga5 2.608(3) .
Ta2 Ga28 2.622(11) .
Ta2 Ga27 2.646(12) .
Ta2 Ga12 2.673(9) .
Ta2 Ga33 2.70(2) .
Ta2 Ga32 2.72(2) .
Ta2 Ga23 2.825(15) .
Ta2 Ga17 2.825(14) 1_554
Ta3 Ga22 2.579(11) .
Ta3 Ga4 2.585(3) 1_565
Ta3 Ga11 2.602(11) .
Ta3 Ga14 2.617(13) .
Ta3 Ga18 2.628(12) .
Ta3 Ga7 2.657(10) .
Ta3 Ga10 2.692(11) .
Ta3 Ga29 2.746(13) .
Ta3 Ga31 2.799(12) 1_565
Ta3 Ga23 2.810(14) .
Ta4 Ga18 2.588(12) 2_666
Ta4 Ga16 2.589(11) .
Ta4 Ga24 2.616(12) .
Ta4 Ga8 2.620(11) 2_666
Ta4 Ga7 2.651(10) .
Ta4 Ga6 2.655(10) 2_666
Ta4 Ga20 2.701(13) .
Ta4 Ga25 2.725(12) .
Ta4 Ga30 2.786(14) .
Ta4 Ga17 2.792(15) .
Ta5 Ga15 2.600(10) 2_776
Ta5 Ga22 2.606(11) 2_676
Ta5 Ga13 2.611(11) .
Ta5 Ga20 2.620(12) 2_666
Ta5 Ga9 2.624(12) 1_655
Ta5 Ga14 2.664(13) 1_655
Ta5 Ga19 2.670(12) 1_655
Ta5 Ga29 2.763(14) .
Ta5 Ga25 2.771(12) 2_676
Ta5 Ga21 2.859(14) .
Ta6 Ga13 2.593(11) 2_666
Ta6 Ga11 2.606(11) .
Ta6 Ga24 2.609(12) 2_566
Ta6 Ga10 2.617(11) 2_666
Ta6 Ga19 2.621(12) 1_545
Ta6 Ga12 2.664(9) .
Ta6 Ga31 2.834(13) .
Ta6 Ga30 2.852(14) 2_666
Ta6 Ga3 2.872(4) .
Ta6 Ga26 2.951(16) 2_666
Ga1 Ga26 2.90(2) .
Ga1 Ga23 2.91(2) 2_676
Ga1 Ga25 2.908(19) .
Ga1 Ga17 2.91(2) .
Ga1 Ga30 2.92(2) .
Ga1 Ga29 2.925(18) 2_676
Ga1 Ga31 2.938(19) 2_666
Ga1 Ga21 2.95(2) 2_676
Ga1 Ga32 3.44(3) 2_676
Ga1 Ga33 3.45(2) 1_556
Ga1 Ga33 3.48(3) 2_676
Ga2 Ta1 2.639(3) 2_666
Ga2 Ta1 2.639(3) 1_444
Ga2 Ga27 2.802(11) 2_565
Ga2 Ga27 2.802(11) 1_545
Ga2 Ga15 2.808(10) 1_444
Ga2 Ga15 2.808(10) 2_666
Ga2 Ga21 2.858(13) 1_445
Ga2 Ga21 2.858(13) 2_665
Ga2 Ga32 3.14(2) 2_565
Ga2 Ga32 3.14(2) 1_545
Ga3 Ta6 2.872(4) 2_566
Ga3 Ga11 2.906(11) .
Ga3 Ga11 2.906(11) 2_566
Ga3 Ga13 2.921(11) 2_666
Ga3 Ga13 2.921(11) 1_455
Ga3 Ga24 2.928(11) .
Ga3 Ga24 2.928(11) 2_566
Ga4 Ta3 2.585(3) 2_666
Ga4 Ta3 2.585(3) 1_545
Ga4 Ga22 2.815(10) 2_666
Ga4 Ga22 2.815(10) 1_545
Ga4 Ga29 2.865(13) 2_666
Ga4 Ga29 2.865(13) 1_545
Ga4 Ga31 2.885(11) .
Ga4 Ga31 2.885(11) 2_656
Ga4 Ga10 2.907(10) 1_545
Ga4 Ga10 2.907(10) 2_666
Ga5 Ta2 2.608(4) 2_665
Ga5 Ga28 2.776(11) .
Ga5 Ga28 2.776(11) 2_665
Ga5 Ga8 2.782(10) .
Ga5 Ga8 2.782(10) 2_665
Ga5 Ga17 2.854(14) 2_666
Ga5 Ga17 2.854(14) 1_554
Ga5 Ga33 3.13(2) .
Ga5 Ga33 3.13(2) 2_665
Ga6 Ta1 2.619(10) 1_554
Ga6 Ta4 2.655(10) 2_666
Ga6 Ga20 2.790(15) 2_666
Ga6 Ga28 2.794(15) 2_665
Ga6 Ga21 2.812(18) .
Ga6 Ga8 2.840(16) .
Ga6 Ga27 2.887(15) 1_655
Ga6 Ga16 2.914(15) 2_666
Ga6 Ga33 3.27(2) .
Ga6 Ga17 3.445(18) 2_666
Ga7 Ga11 2.773(14) .
Ga7 Ga10 2.814(15) .
Ga7 Ga22 2.820(14) .
Ga7 Ga18 2.871(15) 2_666
Ga7 Ga25 2.944(16) .
Ga7 Ga24 2.984(15) .
Ga7 Ga30 2.998(17) .
Ga8 Ta4 2.620(11) 2_666
Ga8 Ga23 2.781(19) .
Ga8 Ga18 2.801(15) .
Ga8 Ga12 2.879(15) .
Ga8 Ga30 2.892(16) 2_666
Ga8 Ga17 2.976(19) 2_666
Ga8 Ga33 3.07(2) .
Ga9 Ta5 2.624(12) 1_455
Ga9 Ga27 2.756(15) .
Ga9 Ga14 2.757(16) .
Ga9 Ga12 2.795(15) .
Ga9 Ga15 2.813(15) 2_676
Ga9 Ga23 2.822(19) .
Ga9 Ga20 2.969(16) 2_566
Ga9 Ga32 3.24(2) .
Ga9 Ga21 3.454(18) 1_455
Ga10 Ta6 2.617(11) 2_666
Ga10 Ga13 2.832(16) .
Ga10 Ga18 2.844(15) .
Ga10 Ga30 2.866(16) .
Ga10 Ga4 2.907(10) 1_565
Ga10 Ga31 3.020(16) 2_666
Ga10 Ga11 3.063(14) 2_666
Ga10 Ga29 3.347(15) .
Ga11 Ga12 2.812(14) .
Ga11 Ga18 2.858(16) .
Ga11 Ga14 2.942(16) .
Ga11 Ga10 3.063(14) 2_666
Ga11 Ga30 3.493(17) 2_666
Ga12 Ga28 2.733(14) .
Ga12 Ga26 2.945(19) 2_666
Ga12 Ga30 3.014(16) 2_666
Ga12 Ga24 3.032(15) 2_566
Ga12 Ga23 3.367(18) .
Ga13 Ta6 2.593(11) 2_666
Ga13 Ga14 2.783(17) 1_655
Ga13 Ga22 2.853(16) 2_676
Ga13 Ga3 2.921(11) 1_655
Ga13 Ga20 2.953(16) 2_666
Ga13 Ga19 3.039(16) 2_676
Ga13 Ga31 3.462(17) 2_666
Ga14 Ta5 2.664(13) 1_455
Ga14 Ga13 2.783(17) 1_455
Ga14 Ga19 2.856(17) .
Ga14 Ga22 2.916(16) .
Ga14 Ga31 2.922(17) 1_565
Ga14 Ga23 2.94(2) .
Ga15 Ta5 2.600(10) 2_776
Ga15 Ga26 2.770(19) .
Ga15 Ga2 2.808(10) 1_666
Ga15 Ga9 2.813(15) 2_676
Ga15 Ga19 2.833(15) 2_676
Ga15 Ga16 2.844(15) 1_655
Ga15 Ga25 2.898(17) 1_655
Ga15 Ga21 3.039(18) 2_776
Ga15 Ga32 3.08(2) 2_676
Ga16 Ta1 2.655(11) 1_455
Ga16 Ga24 2.802(14) .
Ga16 Ga27 2.812(14) 1_556
Ga16 Ga15 2.844(15) 1_455
Ga16 Ga28 2.867(15) 2_566
Ga16 Ga6 2.914(15) 2_666
Ga16 Ga17 3.023(18) .
Ga16 Ga25 3.049(15) .
Ga16 Ga26 3.273(18) 1_455
Ga17 Ta2 2.825(14) 1_556
Ga17 Ga5 2.854(14) 1_556
Ga17 Ga27 2.887(19) 1_556
Ga17 Ga25 2.953(18) .
Ga17 Ga8 2.976(19) 2_666
Ga17 Ga30 3.053(19) .
Ga17 Ga28 3.399(17) 1_556
Ga17 Ga33 3.40(3) 1_556
Ga17 Ga32 3.41(3) 1_556
Ga17 Ga6 3.445(19) 2_666
Ga19 Ta6 2.621(12) 1_565
Ga19 Ta5 2.670(12) 1_455
Ga19 Ga24 2.802(16) 2_576
Ga19 Ga22 2.823(16) 2_576
Ga19 Ga15 2.833(15) 2_676
Ga19 Ga31 2.861(17) 1_565
Ga19 Ga13 3.039(16) 2_676
Ga19 Ga26 3.100(19) 2_676
Ga19 Ga25 3.315(16) 2_576
Ga18 Ta4 2.588(12) 2_666
Ga18 Ga20 2.858(17) 2_666
Ga18 Ga7 2.871(15) 2_666
Ga18 Ga29 2.934(17) .
Ga18 Ga23 3.165(18) .
Ga18 Ga30 3.216(18) 2_666
Ga20 Ta5 2.620(12) 2_666
Ga20 Ga24 2.742(16) .
Ga20 Ga6 2.790(15) 2_666
Ga20 Ga18 2.858(17) 2_666
Ga20 Ga29 2.918(18) 2_666
Ga20 Ga13 2.953(16) 2_666
Ga20 Ga9 2.969(16) 2_566
Ga20 Ga21 3.031(17) 2_666
Ga21 Ta1 2.809(14) 1_554
Ga21 Ga2 2.858(13) 1_665
Ga21 Ga29 2.924(18) .
Ga21 Ga1 2.95(2) 2_676
Ga21 Ga20 3.031(17) 2_666
Ga21 Ga15 3.039(18) 2_776
Ga21 Ga25 3.041(19) 2_676
Ga21 Ga33 3.35(3) .
Ga21 Ga27 3.368(18) 1_655
Ga21 Ga32 3.40(2) 2_675
Ga21 Ga9 3.454(18) 1_655
Ga22 Ta5 2.606(11) 2_676
Ga22 Ga4 2.815(10) 1_565
Ga22 Ga19 2.823(16) 2_576
Ga22 Ga13 2.853(16) 2_676
Ga22 Ga25 2.958(14) .
Ga22 Ga29 3.087(17) 2_676
Ga22 Ga31 3.229(15) 1_565
Ga23 Ga1 2.91(2) 2_676
Ga23 Ga29 2.96(2) .
Ga23 Ga31 2.97(2) 1_565
Ga23 Ga32 3.31(2) .
Ga23 Ga33 3.37(3) .
Ga24 Ta6 2.609(12) 2_566
Ga24 Ga19 2.802(16) 2_576
Ga24 Ga12 3.032(15) 2_566
Ga24 Ga25 3.494(16) .
Ga25 Ta5 2.771(12) 2_676
Ga25 Ga15 2.898(16) 1_455
Ga25 Ga30 2.999(19) .
Ga25 Ga29 3.020(17) 2_676
Ga25 Ga21 3.041(19) 2_676
Ga25 Ga19 3.315(16) 2_576
Ga26 Ga28 2.826(17) 2_666
Ga26 Ga30 2.94(2) .
Ga26 Ga12 2.945(19) 2_666
Ga26 Ta6 2.951(16) 2_666
Ga26 Ga31 2.962(18) 2_666
Ga26 Ga19 3.100(18) 2_676
Ga26 Ga16 3.273(18) 1_655
Ga26 Ga32 3.43(3) 2_676
Ga26 Ga33 3.45(3) 1_556
Ga27 Ta1 2.631(11) 1_454
Ga27 Ga2 2.802(11) 1_565
Ga27 Ga16 2.812(14) 1_554
Ga27 Ga6 2.887(15) 1_455
Ga27 Ga17 2.887(19) 1_554
Ga27 Ga28 2.937(15) .
Ga27 Ga32 3.30(2) .
Ga27 Ga21 3.367(18) 1_455
Ga28 Ta1 2.640(11) 2_666
Ga28 Ga6 2.794(15) 2_665
Ga28 Ga26 2.826(17) 2_666
Ga28 Ga16 2.867(15) 2_566
Ga28 Ga33 3.28(2) 2_665
Ga28 Ga17 3.399(17) 1_554
Ga29 Ga4 2.865(13) 1_565
Ga29 Ga20 2.918(18) 2_666
Ga29 Ga1 2.925(18) 2_676
Ga29 Ga25 3.020(17) 2_676
Ga29 Ga22 3.087(17) 2_676
Ga29 Ga31 3.118(18) 1_565
Ga30 Ta6 2.852(14) 2_666
Ga30 Ga8 2.892(16) 2_666
Ga30 Ga31 2.986(18) 2_666
Ga30 Ga12 3.014(16) 2_666
Ga30 Ga18 3.216(18) 2_666
Ga30 Ga11 3.493(17) 2_666
Ga31 Ta3 2.799(12) 1_545
Ga31 Ga19 2.861(17) 1_545
Ga31 Ga14 2.922(17) 1_545
Ga31 Ga1 2.938(19) 2_666
Ga31 Ga26 2.962(18) 2_666
Ga31 Ga23 2.97(2) 1_545
Ga31 Ga30 2.986(18) 2_666
Ga31 Ga10 3.020(16) 2_666
Ga31 Ga29 3.118(18) 1_545
Ga31 Ga22 3.229(15) 1_545
Ga31 Ga13 3.462(17) 2_666
Ga32 Ta1 2.74(2) 2_676
Ga32 Ga33 2.76(3) .
Ga32 Ga33 2.83(3) 2_675
Ga32 Ga15 3.08(2) 2_676
Ga32 Ga2 3.14(2) 1_565
Ga32 Ga21 3.40(2) 2_675
Ga32 Ga17 3.41(3) 1_554
Ga32 Ga26 3.43(3) 2_676
Ga32 Ga1 3.44(3) 2_676
Ga33 Ta1 2.77(2) 1_554
Ga33 Ga32 2.83(3) 2_675
Ga33 Ga28 3.28(2) 2_665
Ga33 Ga17 3.40(3) 1_554
Ga33 Ga26 3.45(3) 1_554
Ga33 Ga1 3.45(2) 1_554
Ga33 Ga1 3.48(3) 2_676
